data_4074102
loop_
_publ_author_name
'Ogasawara, Masamichi'
'Sakamoto, Takeshi'
'Ito, Azumi'
'Ge, Yonghui'
'Nakajima, Kiyohiko'
'Takahashi, Tamotsu'
'Hayashi, Tamio'

_publ_section_title
;
 Unprecedented Formation of \m-Vinylidene Complexes from
 Phospharuthenocene and Acyl Chloride via Activation of the C&#xE5FB;O
 Double Bond
;
_journal_issue 27
_journal_name_full Organometallics
_journal_page_first 6698
_journal_paper_doi 10.1021/om701063k
_journal_volume 26
_journal_year 2007
_chemical_formula_moiety 'C30 H45 O2 P Ru '
_chemical_formula_sum 'C30 H45 O2 P Ru'
_chemical_formula_weight 569.73
_space_group_IT_number 2
_symmetry_cell_setting triclinic
_symmetry_Int_Tables_number 2
_symmetry_space_group_name_Hall '-P 1'
_symmetry_space_group_name_H-M 'P -1'
_cell_angle_alpha 69.891(12)
_cell_angle_beta 81.569(13)
_cell_angle_gamma 62.002(11)
_cell_formula_units_Z 4
_cell_length_a 13.829(4)
_cell_length_b 13.881(3)
_cell_length_c 18.137(7)
_cell_measurement_reflns_used 23050
_cell_measurement_temperature 298.1
_cell_measurement_theta_max 27.5
_cell_measurement_theta_min 3.0
_cell_volume 2886.3(16)
_computing_cell_refinement PROCESS-AUTO
_computing_data_collection PROCESS-AUTO
_computing_data_reduction CrystalStructure
_computing_publication_material 'CrystalStructure 3.7.0'
_computing_structure_refinement CRYSTALS
_computing_structure_solution SIR92
_diffrn_detector_area_resol_mean 10.00
_diffrn_measured_fraction_theta_full 0.953
_diffrn_measured_fraction_theta_max 0.953
_diffrn_measurement_device_type 'Rigaku RAXIS-RAPID'
_diffrn_measurement_method \w
_diffrn_radiation_type 'Mo K\a'
_diffrn_radiation_wavelength 0.71075
_diffrn_reflns_av_R_equivalents 0.027
_diffrn_reflns_limit_h_max 17
_diffrn_reflns_limit_h_min -17
_diffrn_reflns_limit_k_max 16
_diffrn_reflns_limit_k_min -17
_diffrn_reflns_limit_l_max 23
_diffrn_reflns_limit_l_min -23
_diffrn_reflns_number 26965
_diffrn_reflns_theta_full 27.48
_diffrn_reflns_theta_max 27.48
_exptl_absorpt_coefficient_mu 0.622
_exptl_absorpt_correction_T_max 0.883
_exptl_absorpt_correction_T_min 0.688
_exptl_absorpt_correction_type multi-scan
_exptl_absorpt_process_details
;
    Higashi, T. (1995). Program for Absorption Correction.
    Rigaku Corporation, Tokyo, Japan.
;
_exptl_crystal_colour yellow
_exptl_crystal_density_diffrn 1.311
_exptl_crystal_density_method 'not measured'
_exptl_crystal_description prism
_exptl_crystal_F_000 1200.00
_exptl_crystal_size_max 0.30
_exptl_crystal_size_mid 0.20
_exptl_crystal_size_min 0.20
_refine_diff_density_max 1.34
_refine_diff_density_min -1.48
_refine_ls_extinction_method none
_refine_ls_goodness_of_fit_ref 1.460
_refine_ls_number_parameters 635
_refine_ls_number_reflns 12587
_refine_ls_R_factor_gt 0.0537
_refine_ls_shift/su_max 0.0091
_refine_ls_structure_factor_coef F
_refine_ls_weighting_details 'w = 1/[0.0030Fo^2^ + 1.0000\s(Fo^2^) + 2.0000]'
_refine_ls_weighting_scheme calc
_refine_ls_wR_factor_ref 0.1218
_reflns_number_gt 10156
_reflns_number_total 12587
_reflns_threshold_expression F^2^>2.0\s(F^2^)
_cod_data_source_file om701063k-file003.cif
_cod_data_source_block '_tt34'
_cod_original_cell_volume 2886.2(16)
_cod_original_formula_sum 'C30 H45 O2 P Ru '
_cod_database_code 4074102

loop_
_symmetry_equiv_pos_site_id
_symmetry_equiv_pos_as_xyz
1 +X,+Y,+Z
2 -X,-Y,-Z

loop_
_atom_site_label
_atom_site_type_symbol
_atom_site_fract_x
_atom_site_fract_y
_atom_site_fract_z
_atom_site_U_iso_or_equiv
_atom_site_adp_type
_atom_site_occupancy
_atom_site_symmetry_multiplicity
_atom_site_calc_flag
_atom_site_refinement_flags
Ru(1) Ru 0.57485(4) 0.75993(4) 0.33135(3) 0.03298(12) Uani 1.00 1 d .
Ru(2) Ru 0.92208(3) 0.21304(3) 0.12596(2) 0.02724(11) Uani 1.00 1 d .
P(1) P 0.37703(12) 0.83503(12) 0.27776(9) 0.0374(3) Uani 1.00 1 d .
P(2) P 0.82807(12) 0.34610(12) 0.21549(9) 0.0332(3) Uani 1.00 1 d .
O(1) O 0.2662(3) 0.8745(4) 0.2494(3) 0.0566(14) Uani 1.00 1 d .
O(2) O 0.7753(4) 0.4188(4) 0.2666(2) 0.0516(14) Uani 1.00 1 d .
O(3) O 0.0786 0.6679 0.2638 0.256 Uiso 1.00 1 d R
O(4) O 0.0862 0.6717 0.3754 0.155 Uiso 1.00 1 d R
C(1) C 0.4424(5) 0.9195(4) 0.2714(3) 0.0401(15) Uani 1.00 1 d .
C(2) C 0.4143(6) 1.0306(5) 0.2406(4) 0.057(2) Uani 1.00 1 d .
C(3) C 0.4213(4) 0.7514(5) 0.3795(3) 0.0386(15) Uani 1.00 1 d .
C(4) C 0.5032(5) 0.6415(5) 0.3842(3) 0.0420(16) Uani 1.00 1 d .
C(5) C 0.5499(5) 0.6265(4) 0.3097(3) 0.0393(15) Uani 1.00 1 d .
C(6) C 0.4993(5) 0.7293(5) 0.2465(3) 0.0375(15) Uani 1.00 1 d .
C(7) C 0.3591(5) 0.7826(5) 0.4494(3) 0.0451(17) Uani 1.00 1 d .
C(8) C 0.3081(7) 0.9120(6) 0.4400(4) 0.062(2) Uani 1.00 1 d .
C(9) C 0.2430(8) 0.9400(8) 0.5104(5) 0.074(2) Uani 1.00 1 d .
C(10) C 0.1563(9) 0.9002(11) 0.5276(6) 0.096(3) Uani 1.00 1 d .
C(11) C 0.1980(9) 0.7795(10) 0.5373(6) 0.089(3) Uani 1.00 1 d .
C(12) C 0.2692(7) 0.7440(8) 0.4669(5) 0.071(2) Uani 1.00 1 d .
C(13) C 0.5343(5) 0.7313(4) 0.1625(3) 0.0395(15) Uani 1.00 1 d .
C(14) C 0.5405(5) 0.8415(5) 0.1114(4) 0.0466(17) Uani 1.00 1 d .
C(15) C 0.5747(6) 0.8385(6) 0.0291(4) 0.0545(19) Uani 1.00 1 d .
C(16) C 0.4985(7) 0.8194(6) -0.0100(4) 0.063(2) Uani 1.00 1 d .
C(17) C 0.4871(6) 0.7112(6) 0.0409(4) 0.053(2) Uani 1.00 1 d .
C(18) C 0.4550(6) 0.7135(6) 0.1233(4) 0.050(2) Uani 1.00 1 d .
C(19) C 0.6499(6) 0.8388(6) 0.3755(4) 0.055(2) Uani 1.00 1 d .
C(20) C 0.6819(5) 0.7233(6) 0.4276(4) 0.0499(19) Uani 1.00 1 d .
C(21) C 0.7438(5) 0.6460(6) 0.3840(4) 0.0489(18) Uani 1.00 1 d .
C(22) C 0.7534(5) 0.7106(5) 0.3060(4) 0.0456(17) Uani 1.00 1 d .
C(23) C 0.6936(5) 0.8312(5) 0.3005(4) 0.0488(19) Uani 1.00 1 d .
C(24) C 0.5937(7) 0.9459(8) 0.3989(7) 0.082(3) Uani 1.00 1 d .
C(25) C 0.6578(11) 0.6907(12) 0.5137(5) 0.105(4) Uani 1.00 1 d .
C(26) C 0.7941(7) 0.5188(6) 0.4173(6) 0.073(2) Uani 1.00 1 d .
C(27) C 0.8112(7) 0.6681(9) 0.2419(6) 0.078(3) Uani 1.00 1 d .
C(28) C 0.6987(8) 0.9269(7) 0.2304(5) 0.078(3) Uani 1.00 1 d .
C(29) C 0.8438(4) 0.3922(4) 0.1136(3) 0.0336(13) Uani 1.00 1 d .
C(30) C 0.8151(5) 0.4949(5) 0.0603(4) 0.0484(17) Uani 1.00 1 d .
C(31) C 0.9691(4) 0.2330(4) 0.2312(3) 0.0344(14) Uani 1.00 1 d .
C(32) C 0.9726(4) 0.1233(4) 0.2495(3) 0.0335(13) Uani 1.00 1 d .
C(33) C 0.8686(5) 0.1313(4) 0.2375(3) 0.0373(15) Uani 1.00 1 d .
C(34) C 0.7855(4) 0.2436(4) 0.2096(3) 0.0336(14) Uani 1.00 1 d .
C(35) C 1.0682(4) 0.2450(5) 0.2433(3) 0.0366(14) Uani 1.00 1 d .
C(36) C 1.0687(6) 0.3563(6) 0.1888(4) 0.057(2) Uani 1.00 1 d .
C(37) C 1.1647(6) 0.3696(7) 0.2072(5) 0.063(2) Uani 1.00 1 d .
C(38) C 1.1703(7) 0.3607(7) 0.2908(5) 0.069(2) Uani 1.00 1 d .
C(39) C 1.1717(6) 0.2471(7) 0.3455(4) 0.063(2) Uani 1.00 1 d .
C(40) C 1.0749(7) 0.2344(8) 0.3291(4) 0.061(2) Uani 1.00 1 d .
C(41) C 0.6693(4) 0.2695(5) 0.1956(3) 0.0378(15) Uani 1.00 1 d .
C(42) C 0.6079(5) 0.3824(6) 0.1322(4) 0.0528(19) Uani 1.00 1 d .
C(43) C 0.4882(6) 0.4102(8) 0.1231(5) 0.067(2) Uani 1.00 1 d .
C(44) C 0.4265(6) 0.4085(7) 0.1994(5) 0.063(2) Uani 1.00 1 d .
C(45) C 0.4877(6) 0.2963(9) 0.2616(5) 0.074(2) Uani 1.00 1 d .
C(46) C 0.6092(6) 0.2654(8) 0.2725(4) 0.064(2) Uani 1.00 1 d .
C(47) C 0.9987(4) 0.2374(4) 0.0098(3) 0.0371(14) Uani 1.00 1 d .
C(48) C 1.0697(4) 0.1278(5) 0.0602(3) 0.0360(14) Uani 1.00 1 d .
C(49) C 1.0104(4) 0.0606(4) 0.0849(3) 0.0348(14) Uani 1.00 1 d .
C(50) C 0.9058(4) 0.1272(4) 0.0490(3) 0.0343(14) Uani 1.00 1 d .
C(51) C 0.8969(4) 0.2372(4) 0.0023(3) 0.0354(14) Uani 1.00 1 d .
C(52) C 1.0316(5) 0.3297(5) -0.0364(4) 0.0522(19) Uani 1.00 1 d .
C(53) C 1.1857(5) 0.0888(6) 0.0799(4) 0.054(2) Uani 1.00 1 d .
C(54) C 1.0548(6) -0.0630(5) 0.1363(4) 0.0507(18) Uani 1.00 1 d .
C(55) C 0.8216(5) 0.0862(6) 0.0552(4) 0.049(2) Uani 1.00 1 d .
C(56) C 0.8034(5) 0.3313(6) -0.0526(4) 0.0501(18) Uani 1.00 1 d .
C(57) C 0.2389 0.6287 0.2993 0.120 Uiso 1.00 1 d R
C(58) C 0.1466 0.6551 0.3062 0.158 Uiso 1.00 1 d R
C(59) C -0.0480 0.7383 0.4039 0.220 Uiso 1.00 1 d R
C(60) C -0.0696 0.8162 0.4131 0.039 Uiso 0.33 1 d R
C(61) C -0.0635 0.8308 0.3508 0.043 Uiso 0.33 1 d R
C(62) C -0.0687 0.7313 0.4625 0.037 Uiso 0.33 1 d R
H(1) H 0.3610 1.0700 0.2020 0.032 Uiso 1.00 1 c R
H(2) H 0.4750 1.0670 0.2360 0.032 Uiso 1.00 1 c R
H(3) H 0.5020 0.5870 0.4430 0.032 Uiso 1.00 1 c R
H(4) H 0.6050 0.5500 0.3060 0.032 Uiso 1.00 1 c R
H(5) H 0.7800 0.5550 0.0890 0.032 Uiso 1.00 1 c R
H(6) H 0.8350 0.4990 0.0120 0.032 Uiso 1.00 1 c R
H(7) H 1.0570 0.0470 0.2600 0.032 Uiso 1.00 1 c R
H(8) H 0.8510 0.0680 0.2460 0.032 Uiso 1.00 1 c R
H(9) H 0.3649 0.9345 0.4323 0.076 Uiso 1.00 1 c R
H(10) H 0.2606 0.9536 0.3952 0.076 Uiso 1.00 1 c R
H(11) H 0.2910 0.9033 0.5546 0.083 Uiso 1.00 1 c R
H(12) H 0.2090 1.0208 0.5002 0.083 Uiso 1.00 1 c R
H(13) H 0.1212 0.9136 0.5747 0.113 Uiso 1.00 1 c R
H(14) H 0.1043 0.9434 0.4854 0.113 Uiso 1.00 1 c R
H(15) H 0.2416 0.7359 0.5841 0.109 Uiso 1.00 1 c R
H(16) H 0.1378 0.7627 0.5419 0.109 Uiso 1.00 1 c R
H(17) H 0.2237 0.7785 0.4215 0.091 Uiso 1.00 1 c R
H(18) H 0.3019 0.6627 0.4797 0.091 Uiso 1.00 1 c R
H(19) H 0.4702 0.9046 0.1094 0.057 Uiso 1.00 1 c R
H(20) H 0.5921 0.8507 0.1341 0.057 Uiso 1.00 1 c R
H(21) H 0.5745 0.9097 -0.0011 0.062 Uiso 1.00 1 c R
H(22) H 0.6467 0.7779 0.0310 0.062 Uiso 1.00 1 c R
H(23) H 0.4283 0.8841 -0.0176 0.067 Uiso 1.00 1 c R
H(24) H 0.5271 0.8106 -0.0595 0.067 Uiso 1.00 1 c R
H(25) H 0.4326 0.7064 0.0181 0.068 Uiso 1.00 1 c R
H(26) H 0.5553 0.6456 0.0426 0.068 Uiso 1.00 1 c R
H(27) H 0.4544 0.6427 0.1536 0.067 Uiso 1.00 1 c R
H(28) H 0.3837 0.7748 0.1220 0.067 Uiso 1.00 1 c R
H(29) H 0.5864 1.0102 0.3544 0.113 Uiso 1.00 1 c R
H(30) H 0.6360 0.9399 0.4385 0.113 Uiso 1.00 1 c R
H(31) H 0.5232 0.9556 0.4185 0.114 Uiso 1.00 1 c R
H(32) H 0.6193 0.7583 0.5287 0.143 Uiso 1.00 1 c R
H(33) H 0.7243 0.6419 0.5432 0.143 Uiso 1.00 1 c R
H(34) H 0.6140 0.6516 0.5235 0.143 Uiso 1.00 1 c R
H(35) H 0.7778 0.4977 0.4715 0.080 Uiso 1.00 1 c R
H(36) H 0.8713 0.4878 0.4112 0.080 Uiso 1.00 1 c R
H(37) H 0.7654 0.4896 0.3904 0.080 Uiso 1.00 1 c R
H(38) H 0.8415 0.5866 0.2589 0.099 Uiso 1.00 1 c R
H(39) H 0.8683 0.6902 0.2256 0.099 Uiso 1.00 1 c R
H(40) H 0.7618 0.6995 0.1991 0.099 Uiso 1.00 1 c R
H(41) H 0.7399 0.8960 0.1903 0.098 Uiso 1.00 1 c R
H(42) H 0.7329 0.9627 0.2457 0.098 Uiso 1.00 1 c R
H(43) H 0.6266 0.9820 0.2113 0.098 Uiso 1.00 1 c R
H(44) H 1.0736 0.3560 0.1360 0.072 Uiso 1.00 1 c R
H(45) H 1.0023 0.4192 0.1949 0.072 Uiso 1.00 1 c R
H(46) H 1.2306 0.3114 0.1953 0.077 Uiso 1.00 1 c R
H(47) H 1.1578 0.4430 0.1751 0.077 Uiso 1.00 1 c R
H(48) H 1.2353 0.3625 0.2996 0.091 Uiso 1.00 1 c R
H(49) H 1.1084 0.4235 0.3019 0.091 Uiso 1.00 1 c R
H(50) H 1.2374 0.1846 0.3379 0.080 Uiso 1.00 1 c R
H(51) H 1.1690 0.2460 0.3984 0.080 Uiso 1.00 1 c R
H(52) H 1.0094 0.2928 0.3415 0.081 Uiso 1.00 1 c R
H(53) H 1.0817 0.1611 0.3613 0.082 Uiso 1.00 1 c R
H(54) H 0.6093 0.4423 0.1455 0.059 Uiso 1.00 1 c R
H(55) H 0.6435 0.3782 0.0837 0.059 Uiso 1.00 1 c R
H(56) H 0.4524 0.4846 0.0861 0.077 Uiso 1.00 1 c R
H(57) H 0.4868 0.3550 0.1042 0.077 Uiso 1.00 1 c R
H(58) H 0.4195 0.4697 0.2156 0.078 Uiso 1.00 1 c R
H(59) H 0.3557 0.4177 0.1918 0.078 Uiso 1.00 1 c R
H(60) H 0.4519 0.3005 0.3101 0.093 Uiso 1.00 1 c R
H(61) H 0.4855 0.2371 0.2479 0.093 Uiso 1.00 1 c R
H(62) H 0.6441 0.1899 0.3084 0.079 Uiso 1.00 1 c R
H(63) H 0.6121 0.3183 0.2930 0.079 Uiso 1.00 1 c R
H(64) H 0.9722 0.3921 -0.0693 0.060 Uiso 1.00 1 c R
H(65) H 1.0928 0.2998 -0.0677 0.060 Uiso 1.00 1 c R
H(66) H 1.0507 0.3557 -0.0013 0.060 Uiso 1.00 1 c R
H(67) H 1.2051 0.1494 0.0544 0.062 Uiso 1.00 1 c R
H(68) H 1.2318 0.0243 0.0628 0.062 Uiso 1.00 1 c R
H(69) H 1.1941 0.0678 0.1351 0.062 Uiso 1.00 1 c R
H(70) H 1.1279 -0.0894 0.1521 0.059 Uiso 1.00 1 c R
H(71) H 1.0539 -0.1085 0.1078 0.059 Uiso 1.00 1 c R
H(72) H 1.0107 -0.0689 0.1814 0.059 Uiso 1.00 1 c R
H(73) H 0.8488 0.0086 0.0884 0.066 Uiso 1.00 1 c R
H(74) H 0.8055 0.0910 0.0045 0.066 Uiso 1.00 1 c R
H(75) H 0.7567 0.1328 0.0768 0.066 Uiso 1.00 1 c R
H(76) H 0.7472 0.3089 -0.0488 0.056 Uiso 1.00 1 c R
H(77) H 0.8289 0.3450 -0.1049 0.056 Uiso 1.00 1 c R
H(78) H 0.7752 0.3995 -0.0386 0.056 Uiso 1.00 1 c R
H(79) H 0.4083 0.7417 0.4931 0.052 Uiso 1.00 1 c R
H(80) H 0.6051 0.6688 0.1646 0.045 Uiso 1.00 1 c R
H(81) H 1.1314 0.1828 0.2327 0.045 Uiso 1.00 1 c R
H(82) H 0.6731 0.2098 0.1791 0.048 Uiso 1.00 1 c R

loop_
_atom_site_aniso_label
_atom_site_aniso_U_11
_atom_site_aniso_U_22
_atom_site_aniso_U_33
_atom_site_aniso_U_12
_atom_site_aniso_U_13
_atom_site_aniso_U_23
Ru(1) 0.0338(2) 0.0294(2) 0.0348(2) -0.01472(19) -0.00132(18) -0.00741(18)
Ru(2) 0.0267(2) 0.0247(2) 0.0292(2) -0.01182(16) 0.00006(16) -0.00665(16)
P(1) 0.0328(7) 0.0371(7) 0.0365(7) -0.0148(5) -0.0017(5) -0.0056(5)
P(2) 0.0288(6) 0.0325(6) 0.0420(7) -0.0151(5) 0.0036(5) -0.0154(5)
O(1) 0.033(2) 0.069(3) 0.058(3) -0.017(2) -0.004(2) -0.014(2)
O(2) 0.050(2) 0.053(2) 0.061(3) -0.021(2) 0.011(2) -0.034(2)
C(1) 0.043(3) 0.031(2) 0.040(3) -0.014(2) 0.001(2) -0.008(2)
C(2) 0.060(4) 0.034(3) 0.063(4) -0.013(2) -0.005(3) -0.009(2)
C(3) 0.037(3) 0.038(2) 0.039(3) -0.019(2) -0.002(2) -0.007(2)
C(4) 0.050(3) 0.040(3) 0.039(3) -0.028(2) -0.007(2) -0.002(2)
C(5) 0.045(3) 0.031(2) 0.045(3) -0.020(2) -0.001(2) -0.009(2)
C(6) 0.038(3) 0.039(2) 0.039(3) -0.021(2) -0.002(2) -0.010(2)
C(7) 0.044(3) 0.051(3) 0.036(3) -0.021(2) 0.004(2) -0.011(2)
C(8) 0.082(5) 0.052(4) 0.055(4) -0.033(3) 0.011(3) -0.022(3)
C(9) 0.077(6) 0.068(5) 0.062(5) -0.018(4) 0.015(4) -0.029(4)
C(10) 0.082(7) 0.129(9) 0.071(6) -0.039(6) 0.039(5) -0.051(6)
C(11) 0.086(7) 0.117(8) 0.070(6) -0.055(6) 0.040(5) -0.038(5)
C(12) 0.077(5) 0.091(6) 0.060(4) -0.052(5) 0.024(4) -0.029(4)
C(13) 0.039(3) 0.034(2) 0.039(3) -0.014(2) 0.002(2) -0.009(2)
C(14) 0.051(3) 0.046(3) 0.046(3) -0.029(2) 0.000(2) -0.007(2)
C(15) 0.059(4) 0.045(3) 0.051(3) -0.023(3) 0.008(3) -0.008(2)
C(16) 0.064(4) 0.059(4) 0.044(3) -0.017(3) 0.007(3) -0.010(3)
C(17) 0.048(3) 0.070(4) 0.052(4) -0.028(3) 0.003(3) -0.031(3)
C(18) 0.052(3) 0.066(4) 0.050(3) -0.040(3) 0.005(3) -0.020(3)
C(19) 0.060(4) 0.059(4) 0.065(4) -0.036(3) -0.005(3) -0.023(3)
C(20) 0.047(3) 0.066(4) 0.043(3) -0.031(3) -0.005(2) -0.015(3)
C(21) 0.042(3) 0.053(3) 0.053(3) -0.023(2) -0.013(2) -0.009(3)
C(22) 0.033(3) 0.055(3) 0.054(3) -0.023(2) 0.002(2) -0.018(3)
C(23) 0.047(3) 0.043(3) 0.062(4) -0.026(2) -0.001(3) -0.014(3)
C(24) 0.071(5) 0.083(6) 0.129(9) -0.042(4) 0.021(5) -0.074(6)
C(25) 0.148(11) 0.169(12) 0.042(4) -0.112(10) -0.014(5) -0.018(5)
C(26) 0.054(4) 0.051(4) 0.095(6) -0.009(3) -0.030(4) -0.010(4)
C(27) 0.058(5) 0.101(7) 0.087(6) -0.037(5) 0.010(4) -0.046(5)
C(28) 0.095(7) 0.069(5) 0.081(6) -0.062(5) 0.001(5) 0.001(4)
C(29) 0.028(2) 0.030(2) 0.044(3) -0.014(2) 0.002(2) -0.010(2)
C(30) 0.043(3) 0.035(3) 0.059(4) -0.014(2) 0.002(2) -0.010(2)
C(31) 0.034(2) 0.035(2) 0.035(2) -0.014(2) -0.004(2) -0.012(2)
C(32) 0.037(2) 0.035(2) 0.026(2) -0.015(2) -0.004(2) -0.007(2)
C(33) 0.049(3) 0.037(2) 0.031(2) -0.025(2) 0.002(2) -0.008(2)
C(34) 0.031(2) 0.040(2) 0.036(2) -0.022(2) 0.004(2) -0.013(2)
C(35) 0.027(2) 0.041(2) 0.044(3) -0.015(2) 0.001(2) -0.017(2)
C(36) 0.056(4) 0.064(4) 0.059(4) -0.044(3) -0.010(3) -0.000(3)
C(37) 0.050(4) 0.064(4) 0.077(5) -0.040(3) -0.012(3) 0.001(3)
C(38) 0.069(5) 0.070(5) 0.089(6) -0.040(4) -0.008(4) -0.031(4)
C(39) 0.055(4) 0.091(5) 0.054(4) -0.040(4) -0.012(3) -0.020(4)
C(40) 0.078(5) 0.083(5) 0.043(3) -0.055(4) -0.003(3) -0.016(3)
C(41) 0.028(2) 0.041(3) 0.050(3) -0.018(2) 0.008(2) -0.021(2)
C(42) 0.034(3) 0.067(4) 0.049(3) -0.022(3) 0.000(2) -0.008(3)
C(43) 0.040(3) 0.080(5) 0.072(5) -0.021(3) -0.010(3) -0.017(4)
C(44) 0.043(4) 0.073(5) 0.079(5) -0.029(3) 0.012(3) -0.031(4)
C(45) 0.032(3) 0.118(7) 0.081(5) -0.046(4) 0.018(3) -0.032(5)
C(46) 0.057(4) 0.099(6) 0.043(3) -0.050(4) 0.008(3) -0.010(3)
C(47) 0.038(3) 0.035(2) 0.031(2) -0.015(2) 0.010(2) -0.008(2)
C(48) 0.030(2) 0.039(2) 0.037(2) -0.011(2) 0.001(2) -0.014(2)
C(49) 0.038(2) 0.032(2) 0.034(2) -0.014(2) 0.002(2) -0.013(2)
C(50) 0.039(3) 0.036(2) 0.032(2) -0.019(2) 0.005(2) -0.015(2)
C(51) 0.037(2) 0.037(2) 0.028(2) -0.017(2) -0.001(2) -0.007(2)
C(52) 0.046(3) 0.046(3) 0.057(4) -0.024(2) 0.015(3) -0.009(3)
C(53) 0.037(3) 0.056(4) 0.062(4) -0.015(2) -0.004(3) -0.017(3)
C(54) 0.065(4) 0.031(2) 0.050(3) -0.017(2) -0.001(3) -0.012(2)
C(55) 0.050(3) 0.058(4) 0.056(4) -0.033(3) 0.005(3) -0.027(3)
C(56) 0.046(3) 0.054(3) 0.041(3) -0.020(2) -0.007(2) -0.005(2)

loop_
_atom_type_symbol
_atom_type_description
_atom_type_scat_dispersion_real
_atom_type_scat_dispersion_imag
_atom_type_scat_source
C C 0.003 0.002
;
International Tables for Crystallography
(1992, Vol. C, Tables 4.2.6.8 and 6.1.1.4)
;
H H 0.000 0.000
;
International Tables for Crystallography
(1992, Vol. C, Table 6.1.1.4)
;
O O 0.011 0.006
;
International Tables for Crystallography
(1992, Vol. C, Tables 4.2.6.8 and 6.1.1.4)
;
P P 0.102 0.094
;
International Tables for Crystallography
(1992, Vol. C, Tables 4.2.6.8 and 6.1.1.4)
;
Ru Ru -1.259 0.836
;
International Tables for Crystallography
(1992, Vol. C, Tables 4.2.6.8 and 6.1.1.4)
;

loop_
_geom_angle_atom_site_label_1
_geom_angle_atom_site_label_2
_geom_angle_atom_site_label_3
_geom_angle
P(1) Ru(1) C(1) 41.6(2)
P(1) Ru(1) C(3) 43.10(15)
P(1) Ru(1) C(4) 65.96(16)
P(1) Ru(1) C(5) 66.71(15)
P(1) Ru(1) C(6) 42.87(14)
P(1) Ru(1) C(19) 132.73(17)
P(1) Ru(1) C(20) 149.07(18)
P(1) Ru(1) C(21) 163.1(2)
P(1) Ru(1) C(22) 148.2(2)
P(1) Ru(1) C(23) 132.57(15)
C(1) Ru(1) C(3) 73.0(2)
C(1) Ru(1) C(4) 105.4(2)
C(1) Ru(1) C(5) 105.5(2)
C(1) Ru(1) C(6) 71.7(2)
C(1) Ru(1) C(19) 94.8(2)
C(1) Ru(1) C(20) 128.4(3)
C(1) Ru(1) C(21) 155.2(3)
C(1) Ru(1) C(22) 124.9(2)
C(1) Ru(1) C(23) 93.2(2)
C(3) Ru(1) C(4) 36.8(2)
C(3) Ru(1) C(5) 65.6(2)
C(3) Ru(1) C(6) 70.0(2)
C(3) Ru(1) C(19) 122.4(2)
C(3) Ru(1) C(20) 110.3(2)
C(3) Ru(1) C(21) 127.3(2)
C(3) Ru(1) C(22) 162.0(2)
C(3) Ru(1) C(23) 156.1(2)
C(4) Ru(1) C(5) 38.6(2)
C(4) Ru(1) C(6) 64.9(2)
C(4) Ru(1) C(19) 135.7(2)
C(4) Ru(1) C(20) 102.6(2)
C(4) Ru(1) C(21) 98.7(2)
C(4) Ru(1) C(22) 126.1(2)
C(4) Ru(1) C(23) 161.3(2)
C(5) Ru(1) C(6) 37.3(2)
C(5) Ru(1) C(19) 159.7(2)
C(5) Ru(1) C(20) 123.2(2)
C(5) Ru(1) C(21) 97.0(2)
C(5) Ru(1) C(22) 103.7(2)
C(5) Ru(1) C(23) 138.1(2)
C(6) Ru(1) C(19) 159.0(2)
C(6) Ru(1) C(20) 159.7(2)
C(6) Ru(1) C(21) 125.5(2)
C(6) Ru(1) C(22) 110.9(2)
C(6) Ru(1) C(23) 124.9(2)
C(19) Ru(1) C(20) 38.0(2)
C(19) Ru(1) C(21) 63.1(3)
C(19) Ru(1) C(22) 63.1(3)
C(19) Ru(1) C(23) 37.7(3)
C(20) Ru(1) C(21) 37.3(2)
C(20) Ru(1) C(22) 62.2(2)
C(20) Ru(1) C(23) 62.8(2)
C(21) Ru(1) C(22) 36.7(2)
C(21) Ru(1) C(23) 62.6(2)
C(22) Ru(1) C(23) 38.0(2)
P(2) Ru(2) C(29) 41.52(16)
P(2) Ru(2) C(31) 43.03(12)
P(2) Ru(2) C(32) 66.85(15)
P(2) Ru(2) C(33) 66.31(19)
P(2) Ru(2) C(34) 42.9(2)
P(2) Ru(2) C(47) 132.95(19)
P(2) Ru(2) C(48) 148.2(2)
P(2) Ru(2) C(49) 162.89(13)
P(2) Ru(2) C(50) 148.71(15)
P(2) Ru(2) C(51) 133.13(13)
C(29) Ru(2) C(31) 72.3(2)
C(29) Ru(2) C(32) 105.8(2)
C(29) Ru(2) C(33) 105.5(2)
C(29) Ru(2) C(34) 72.4(2)
C(29) Ru(2) C(47) 93.6(2)
C(29) Ru(2) C(48) 124.6(2)
C(29) Ru(2) C(49) 155.5(2)
C(29) Ru(2) C(50) 128.3(2)
C(29) Ru(2) C(51) 95.3(2)
C(31) Ru(2) C(32) 37.4(2)
C(31) Ru(2) C(33) 65.0(2)
C(31) Ru(2) C(34) 69.8(2)
C(31) Ru(2) C(47) 125.6(2)
C(31) Ru(2) C(48) 111.1(2)
C(31) Ru(2) C(49) 125.49(19)
C(31) Ru(2) C(50) 159.07(18)
C(31) Ru(2) C(51) 160.3(2)
C(32) Ru(2) C(33) 38.4(2)
C(32) Ru(2) C(34) 65.5(2)
C(32) Ru(2) C(47) 138.5(2)
C(32) Ru(2) C(48) 104.30(19)
C(32) Ru(2) C(49) 96.8(2)
C(32) Ru(2) C(50) 122.4(2)
C(32) Ru(2) C(51) 158.8(2)
C(33) Ru(2) C(34) 37.18(18)
C(33) Ru(2) C(47) 160.7(2)
C(33) Ru(2) C(48) 126.54(19)
C(33) Ru(2) C(49) 97.9(2)
C(33) Ru(2) C(50) 101.7(2)
C(33) Ru(2) C(51) 134.4(3)
C(34) Ru(2) C(47) 155.82(19)
C(34) Ru(2) C(48) 162.8(2)
C(34) Ru(2) C(49) 127.0(2)
C(34) Ru(2) C(50) 110.0(2)
C(34) Ru(2) C(51) 121.9(2)
C(47) Ru(2) C(48) 37.36(17)
C(47) Ru(2) C(49) 62.7(2)
C(47) Ru(2) C(50) 62.9(2)
C(47) Ru(2) C(51) 38.0(2)
C(48) Ru(2) C(49) 37.7(2)
C(48) Ru(2) C(50) 62.6(2)
C(48) Ru(2) C(51) 62.9(2)
C(49) Ru(2) C(50) 37.0(2)
C(49) Ru(2) C(51) 62.53(19)
C(50) Ru(2) C(51) 37.6(2)
Ru(1) P(1) O(1) 178.5(2)
Ru(1) P(1) C(1) 53.92(16)
Ru(1) P(1) C(3) 56.2(2)
Ru(1) P(1) C(6) 56.8(2)
O(1) P(1) C(1) 127.4(3)
O(1) P(1) C(3) 122.5(3)
O(1) P(1) C(6) 123.2(3)
C(1) P(1) C(3) 92.8(3)
C(1) P(1) C(6) 91.7(3)
C(3) P(1) C(6) 89.1(2)
Ru(2) P(2) O(2) 179.0(2)
Ru(2) P(2) C(29) 53.91(19)
Ru(2) P(2) C(31) 57.1(2)
Ru(2) P(2) C(34) 56.16(18)
O(2) P(2) C(29) 127.0(2)
O(2) P(2) C(31) 122.7(3)
O(2) P(2) C(34) 123.0(3)
C(29) P(2) C(31) 92.5(2)
C(29) P(2) C(34) 92.3(3)
C(31) P(2) C(34) 89.1(3)
C(58) O(4) C(59) 139.6
Ru(1) C(1) P(1) 84.5(2)
Ru(1) C(1) C(2) 141.6(6)
P(1) C(1) C(2) 133.9(6)
Ru(1) C(3) P(1) 80.7(2)
Ru(1) C(3) C(4) 70.3(4)
Ru(1) C(3) C(7) 128.6(6)
P(1) C(3) C(4) 110.3(4)
P(1) C(3) C(7) 124.7(3)
C(4) C(3) C(7) 123.0(5)
Ru(1) C(4) C(3) 72.8(4)
Ru(1) C(4) C(5) 71.3(4)
C(3) C(4) C(5) 114.9(4)
Ru(1) C(5) C(4) 70.1(4)
Ru(1) C(5) C(6) 72.5(4)
C(4) C(5) C(6) 111.4(4)
Ru(1) C(6) P(1) 80.4(2)
Ru(1) C(6) C(5) 70.1(4)
Ru(1) C(6) C(13) 127.0(5)
P(1) C(6) C(5) 111.4(4)
P(1) C(6) C(13) 127.2(3)
C(5) C(6) C(13) 119.9(5)
C(3) C(7) C(8) 114.2(5)
C(3) C(7) C(12) 109.0(7)
C(8) C(7) C(12) 109.5(6)
C(7) C(8) C(9) 112.3(6)
C(8) C(9) C(10) 111.1(11)
C(9) C(10) C(11) 113.6(9)
C(10) C(11) C(12) 113.0(9)
C(7) C(12) C(11) 111.2(10)
C(6) C(13) C(14) 114.1(6)
C(6) C(13) C(18) 109.7(6)
C(14) C(13) C(18) 109.0(5)
C(13) C(14) C(15) 111.5(7)
C(14) C(15) C(16) 112.1(7)
C(15) C(16) C(17) 110.8(6)
C(16) C(17) C(18) 111.8(8)
C(13) C(18) C(17) 112.3(7)
Ru(1) C(19) C(20) 71.9(6)
Ru(1) C(19) C(23) 71.5(6)
Ru(1) C(19) C(24) 128.0(6)
C(20) C(19) C(23) 107.5(7)
C(20) C(19) C(24) 125.8(8)
C(23) C(19) C(24) 126.3(7)
Ru(1) C(20) C(19) 70.0(5)
Ru(1) C(20) C(21) 72.0(4)
Ru(1) C(20) C(25) 125.5(8)
C(19) C(20) C(21) 108.1(6)
C(19) C(20) C(25) 125.6(8)
C(21) C(20) C(25) 126.3(8)
Ru(1) C(21) C(20) 70.7(3)
Ru(1) C(21) C(22) 72.1(3)
Ru(1) C(21) C(26) 125.7(7)
C(20) C(21) C(22) 108.7(6)
C(20) C(21) C(26) 124.7(7)
C(22) C(21) C(26) 126.5(7)
Ru(1) C(22) C(21) 71.2(4)
Ru(1) C(22) C(23) 69.2(4)
Ru(1) C(22) C(27) 124.8(7)
C(21) C(22) C(23) 107.4(6)
C(21) C(22) C(27) 128.0(7)
C(23) C(22) C(27) 124.7(6)
Ru(1) C(23) C(19) 70.9(5)
Ru(1) C(23) C(22) 72.8(4)
Ru(1) C(23) C(28) 131.2(6)
C(19) C(23) C(22) 108.3(6)
C(19) C(23) C(28) 127.3(7)
C(22) C(23) C(28) 123.4(7)
Ru(2) C(29) P(2) 84.6(2)
Ru(2) C(29) C(30) 142.0(5)
P(2) C(29) C(30) 133.4(5)
Ru(2) C(31) P(2) 79.9(2)
Ru(2) C(31) C(32) 69.1(3)
Ru(2) C(31) C(35) 128.6(4)
P(2) C(31) C(32) 110.8(4)
P(2) C(31) C(35) 126.4(4)
C(32) C(31) C(35) 121.4(4)
Ru(2) C(32) C(31) 73.6(3)
Ru(2) C(32) C(33) 70.1(3)
C(31) C(32) C(33) 112.4(4)
Ru(2) C(33) C(32) 71.5(3)
Ru(2) C(33) C(34) 73.2(3)
C(32) C(33) C(34) 114.4(6)
Ru(2) C(34) P(2) 81.0(2)
Ru(2) C(34) C(33) 69.7(3)
Ru(2) C(34) C(41) 127.2(4)
P(2) C(34) C(33) 110.8(5)
P(2) C(34) C(41) 125.5(4)
C(33) C(34) C(41) 122.2(6)
C(31) C(35) C(36) 113.2(5)
C(31) C(35) C(40) 108.9(6)
C(36) C(35) C(40) 111.1(7)
C(35) C(36) C(37) 111.5(5)
C(36) C(37) C(38) 113.4(7)
C(37) C(38) C(39) 110.2(9)
C(38) C(39) C(40) 111.4(6)
C(35) C(40) C(39) 112.0(7)
C(34) C(41) C(42) 113.6(6)
C(34) C(41) C(46) 108.9(6)
C(42) C(41) C(46) 111.4(5)
C(41) C(42) C(43) 112.4(7)
C(42) C(43) C(44) 113.0(8)
C(43) C(44) C(45) 109.8(6)
C(44) C(45) C(46) 114.0(8)
C(41) C(46) C(45) 111.6(7)
Ru(2) C(47) C(48) 72.3(3)
Ru(2) C(47) C(51) 71.0(3)
Ru(2) C(47) C(52) 129.3(5)
C(48) C(47) C(51) 108.2(6)
C(48) C(47) C(52) 124.9(6)
C(51) C(47) C(52) 126.3(4)
Ru(2) C(48) C(47) 70.3(3)
Ru(2) C(48) C(49) 70.6(3)
Ru(2) C(48) C(53) 126.6(5)
C(47) C(48) C(49) 107.2(5)
C(47) C(48) C(53) 125.9(6)
C(49) C(48) C(53) 126.8(5)
Ru(2) C(49) C(48) 71.7(3)
Ru(2) C(49) C(50) 71.4(3)
Ru(2) C(49) C(54) 125.8(4)
C(48) C(49) C(50) 108.6(4)
C(48) C(49) C(54) 125.9(5)
C(50) C(49) C(54) 125.3(7)
Ru(2) C(50) C(49) 71.6(4)
Ru(2) C(50) C(51) 70.8(4)
Ru(2) C(50) C(55) 126.2(4)
C(49) C(50) C(51) 108.4(6)
C(49) C(50) C(55) 125.4(5)
C(51) C(50) C(55) 126.1(5)
Ru(2) C(51) C(47) 71.0(3)
Ru(2) C(51) C(50) 71.6(3)
Ru(2) C(51) C(56) 128.3(4)
C(47) C(51) C(50) 107.6(4)
C(47) C(51) C(56) 125.7(6)
C(50) C(51) C(56) 126.3(7)
O(3) C(58) O(4) 102.5
O(3) C(58) C(57) 132.3
O(4) C(58) C(57) 125.0
O(4) C(59) C(60) 114.3
O(4) C(59) C(61) 91.2
O(4) C(59) C(62) 122.2
C(60) C(59) C(61) 54.8
C(60) C(59) C(62) 70.6
C(61) C(59) C(62) 124.6
C(59) C(60) C(61) 72.5
C(59) C(60) C(62) 54.6
C(61) C(60) C(62) 126.2
C(59) C(61) C(60) 52.6
C(59) C(62) C(60) 54.8
C(1) C(2) H(1) 114.9
C(1) C(2) H(2) 122.3
H(1) C(2) H(2) 115.8
Ru(1) C(4) H(3) 134.1
C(3) C(4) H(3) 106.7
C(5) C(4) H(3) 137.0
Ru(1) C(5) H(4) 129.4
C(4) C(5) H(4) 121.3
C(6) C(5) H(4) 127.0
C(3) C(7) H(79) 108.0
C(8) C(7) H(79) 107.8
C(12) C(7) H(79) 108.1
C(7) C(8) H(9) 109.1
C(7) C(8) H(10) 108.2
C(9) C(8) H(9) 109.1
C(9) C(8) H(10) 108.6
H(9) C(8) H(10) 109.5
C(8) C(9) H(11) 109.0
C(8) C(9) H(12) 109.0
C(10) C(9) H(11) 109.3
C(10) C(9) H(12) 108.8
H(11) C(9) H(12) 109.5
C(9) C(10) H(13) 108.6
C(9) C(10) H(14) 108.6
C(11) C(10) H(13) 108.2
C(11) C(10) H(14) 108.4
H(13) C(10) H(14) 109.5
C(10) C(11) H(15) 108.5
C(10) C(11) H(16) 108.7
C(12) C(11) H(15) 108.7
C(12) C(11) H(16) 108.4
H(15) C(11) H(16) 109.5
C(7) C(12) H(17) 108.8
C(7) C(12) H(18) 109.1
C(11) C(12) H(17) 109.3
C(11) C(12) H(18) 109.0
H(17) C(12) H(18) 109.5
C(6) C(13) H(80) 107.9
C(14) C(13) H(80) 107.9
C(18) C(13) H(80) 108.0
C(13) C(14) H(19) 108.6
C(13) C(14) H(20) 109.2
C(15) C(14) H(19) 109.0
C(15) C(14) H(20) 109.0
H(19) C(14) H(20) 109.5
C(14) C(15) H(21) 108.7
C(14) C(15) H(22) 108.9
C(16) C(15) H(21) 108.9
C(16) C(15) H(22) 108.8
H(21) C(15) H(22) 109.5
C(15) C(16) H(23) 109.2
C(15) C(16) H(24) 109.1
C(17) C(16) H(23) 109.1
C(17) C(16) H(24) 109.2
H(23) C(16) H(24) 109.5
C(16) C(17) H(25) 108.9
C(16) C(17) H(26) 108.9
C(18) C(17) H(25) 108.9
C(18) C(17) H(26) 108.9
H(25) C(17) H(26) 109.5
C(13) C(18) H(27) 108.9
C(13) C(18) H(28) 108.5
C(17) C(18) H(27) 108.9
C(17) C(18) H(28) 108.8
H(27) C(18) H(28) 109.5
C(19) C(24) H(29) 109.2
C(19) C(24) H(30) 109.5
C(19) C(24) H(31) 109.7
H(29) C(24) H(30) 109.5
H(29) C(24) H(31) 109.5
H(30) C(24) H(31) 109.5
C(20) C(25) H(32) 109.2
C(20) C(25) H(33) 109.8
C(20) C(25) H(34) 109.4
H(32) C(25) H(33) 109.5
H(32) C(25) H(34) 109.5
H(33) C(25) H(34) 109.5
C(21) C(26) H(35) 109.4
C(21) C(26) H(36) 109.6
C(21) C(26) H(37) 109.4
H(35) C(26) H(36) 109.5
H(35) C(26) H(37) 109.5
H(36) C(26) H(37) 109.5
C(22) C(27) H(38) 109.4
C(22) C(27) H(39) 109.5
C(22) C(27) H(40) 109.6
H(38) C(27) H(39) 109.5
H(38) C(27) H(40) 109.5
H(39) C(27) H(40) 109.5
C(23) C(28) H(41) 109.5
C(23) C(28) H(42) 109.4
C(23) C(28) H(43) 109.5
H(41) C(28) H(42) 109.5
H(41) C(28) H(43) 109.5
H(42) C(28) H(43) 109.5
C(29) C(30) H(5) 107.8
C(29) C(30) H(6) 118.9
H(5) C(30) H(6) 132.8
Ru(2) C(32) H(7) 114.7
C(31) C(32) H(7) 116.3
C(33) C(32) H(7) 130.3
Ru(2) C(33) H(8) 123.3
C(32) C(33) H(8) 127.3
C(34) C(33) H(8) 118.3
C(31) C(35) H(81) 107.7
C(36) C(35) H(81) 107.9
C(40) C(35) H(81) 107.9
C(35) C(36) H(44) 109.1
C(35) C(36) H(45) 108.8
C(37) C(36) H(44) 109.0
C(37) C(36) H(45) 109.0
H(44) C(36) H(45) 109.5
C(36) C(37) H(46) 108.6
C(36) C(37) H(47) 108.4
C(38) C(37) H(46) 108.6
C(38) C(37) H(47) 108.4
H(46) C(37) H(47) 109.5
C(37) C(38) H(48) 109.2
C(37) C(38) H(49) 109.4
C(39) C(38) H(48) 109.0
C(39) C(38) H(49) 109.4
H(48) C(38) H(49) 109.5
C(38) C(39) H(50) 109.1
C(38) C(39) H(51) 108.9
C(40) C(39) H(50) 109.1
C(40) C(39) H(51) 108.8
H(50) C(39) H(51) 109.5
C(35) C(40) H(52) 108.7
C(35) C(40) H(53) 109.0
C(39) C(40) H(52) 109.0
C(39) C(40) H(53) 108.7
H(52) C(40) H(53) 109.5
C(34) C(41) H(82) 107.5
C(42) C(41) H(82) 107.7
C(46) C(41) H(82) 107.6
C(41) C(42) H(54) 108.7
C(41) C(42) H(55) 108.8
C(43) C(42) H(54) 108.7
C(43) C(42) H(55) 108.8
H(54) C(42) H(55) 109.5
C(42) C(43) H(56) 108.6
C(42) C(43) H(57) 108.7
C(44) C(43) H(56) 108.6
C(44) C(43) H(57) 108.5
H(56) C(43) H(57) 109.5
C(43) C(44) H(58) 109.2
C(43) C(44) H(59) 109.5
C(45) C(44) H(58) 109.4
C(45) C(44) H(59) 109.4
H(58) C(44) H(59) 109.5
C(44) C(45) H(60) 108.2
C(44) C(45) H(61) 108.3
C(46) C(45) H(60) 108.2
C(46) C(45) H(61) 108.6
H(60) C(45) H(61) 109.5
C(41) C(46) H(62) 108.9
C(41) C(46) H(63) 108.8
C(45) C(46) H(62) 108.8
C(45) C(46) H(63) 109.3
H(62) C(46) H(63) 109.5
C(47) C(52) H(64) 109.5
C(47) C(52) H(65) 109.6
C(47) C(52) H(66) 109.3
H(64) C(52) H(65) 109.5
H(64) C(52) H(66) 109.5
H(65) C(52) H(66) 109.5
C(48) C(53) H(67) 109.5
C(48) C(53) H(68) 109.4
C(48) C(53) H(69) 109.5
H(67) C(53) H(68) 109.5
H(67) C(53) H(69) 109.5
H(68) C(53) H(69) 109.5
C(49) C(54) H(70) 109.4
C(49) C(54) H(71) 109.4
C(49) C(54) H(72) 109.6
H(70) C(54) H(71) 109.5
H(70) C(54) H(72) 109.5
H(71) C(54) H(72) 109.5
C(50) C(55) H(73) 109.4
C(50) C(55) H(74) 109.6
C(50) C(55) H(75) 109.4
H(73) C(55) H(74) 109.5
H(73) C(55) H(75) 109.5
H(74) C(55) H(75) 109.5
C(51) C(56) H(76) 109.6
C(51) C(56) H(77) 109.4
C(51) C(56) H(78) 109.3
H(76) C(56) H(77) 109.5
H(76) C(56) H(78) 109.5
H(77) C(56) H(78) 109.5

loop_
_geom_bond_atom_site_label_1
_geom_bond_atom_site_label_2
_geom_bond_distance
Ru(1) P(1) 2.6307(17)
Ru(1) C(1) 2.136(4)
Ru(1) C(3) 2.216(6)
Ru(1) C(4) 2.183(8)
Ru(1) C(5) 2.200(8)
Ru(1) C(6) 2.232(8)
Ru(1) C(19) 2.197(11)
Ru(1) C(20) 2.222(8)
Ru(1) C(21) 2.240(6)
Ru(1) C(22) 2.252(6)
Ru(1) C(23) 2.205(9)
Ru(2) P(2) 2.6319(17)
Ru(2) C(29) 2.136(5)
Ru(2) C(31) 2.245(7)
Ru(2) C(32) 2.187(5)
Ru(2) C(33) 2.168(5)
Ru(2) C(34) 2.213(5)
Ru(2) C(47) 2.206(5)
Ru(2) C(48) 2.231(5)
Ru(2) C(49) 2.217(6)
Ru(2) C(50) 2.215(7)
Ru(2) C(51) 2.205(6)
P(1) O(1) 1.471(5)
P(1) C(1) 1.753(8)
P(1) C(3) 1.822(5)
P(1) C(6) 1.815(5)
P(2) O(2) 1.470(6)
P(2) C(29) 1.753(6)
P(2) C(31) 1.824(5)
P(2) C(34) 1.813(8)
O(3) C(58) 1.212
O(4) C(58) 1.427
O(4) C(59) 1.733
C(1) C(2) 1.324(9)
C(3) C(4) 1.391(7)
C(3) C(7) 1.497(9)
C(4) C(5) 1.448(9)
C(5) C(6) 1.418(7)
C(6) C(13) 1.525(9)
C(7) C(8) 1.545(11)
C(7) C(12) 1.525(15)
C(8) C(9) 1.507(13)
C(9) C(10) 1.49(2)
C(10) C(11) 1.44(2)
C(11) C(12) 1.567(15)
C(13) C(14) 1.526(10)
C(13) C(18) 1.541(13)
C(14) C(15) 1.508(10)
C(15) C(16) 1.516(15)
C(16) C(17) 1.536(12)
C(17) C(18) 1.502(11)
C(19) C(20) 1.440(10)
C(19) C(23) 1.421(11)
C(19) C(24) 1.499(15)
C(20) C(21) 1.426(11)
C(20) C(25) 1.502(11)
C(21) C(22) 1.416(9)
C(21) C(26) 1.483(10)
C(22) C(23) 1.452(10)
C(22) C(27) 1.448(13)
C(23) C(28) 1.512(11)
C(29) C(30) 1.326(7)
C(31) C(32) 1.420(9)
C(31) C(35) 1.511(10)
C(32) C(33) 1.434(10)
C(33) C(34) 1.397(6)
C(34) C(41) 1.515(9)
C(35) C(36) 1.523(10)
C(35) C(40) 1.525(11)
C(36) C(37) 1.521(15)
C(37) C(38) 1.489(14)
C(38) C(39) 1.541(13)
C(39) C(40) 1.512(17)
C(41) C(42) 1.515(8)
C(41) C(46) 1.513(10)
C(42) C(43) 1.534(12)
C(43) C(44) 1.515(12)
C(44) C(45) 1.499(10)
C(45) C(46) 1.552(13)
C(47) C(48) 1.422(6)
C(47) C(51) 1.435(10)
C(47) C(52) 1.499(10)
C(48) C(49) 1.437(10)
C(48) C(53) 1.487(10)
C(49) C(50) 1.406(8)
C(49) C(54) 1.506(7)
C(50) C(51) 1.424(8)
C(50) C(55) 1.495(12)
C(51) C(56) 1.506(7)
C(57) C(58) 1.151
C(59) C(60) 1.045
C(59) C(61) 1.255
C(59) C(62) 1.042
C(60) C(61) 1.076
C(60) C(62) 1.206
C(2) H(1) 0.917
C(2) H(2) 1.147
C(4) H(3) 1.078
C(5) H(4) 0.994
C(7) H(79) 0.950
C(8) H(9) 0.950
C(8) H(10) 0.950
C(9) H(11) 0.950
C(9) H(12) 0.950
C(10) H(13) 0.950
C(10) H(14) 0.950
C(11) H(15) 0.950
C(11) H(16) 0.950
C(12) H(17) 0.950
C(12) H(18) 0.950
C(13) H(80) 0.950
C(14) H(19) 0.950
C(14) H(20) 0.950
C(15) H(21) 0.950
C(15) H(22) 0.950
C(16) H(23) 0.950
C(16) H(24) 0.950
C(17) H(25) 0.950
C(17) H(26) 0.950
C(18) H(27) 0.950
C(18) H(28) 0.950
C(24) H(29) 0.950
C(24) H(30) 0.950
C(24) H(31) 0.950
C(25) H(32) 0.950
C(25) H(33) 0.950
C(25) H(34) 0.950
C(26) H(35) 0.950
C(26) H(36) 0.950
C(26) H(37) 0.950
C(27) H(38) 0.950
C(27) H(39) 0.950
C(27) H(40) 0.950
C(28) H(41) 0.950
C(28) H(42) 0.950
C(28) H(43) 0.950
C(30) H(5) 1.024
C(30) H(6) 0.869
C(32) H(7) 1.134
C(33) H(8) 0.975
C(35) H(81) 0.950
C(36) H(44) 0.950
C(36) H(45) 0.950
C(37) H(46) 0.950
C(37) H(47) 0.950
C(38) H(48) 0.950
C(38) H(49) 0.950
C(39) H(50) 0.950
C(39) H(51) 0.950
C(40) H(52) 0.950
C(40) H(53) 0.950
C(41) H(82) 0.950
C(42) H(54) 0.950
C(42) H(55) 0.950
C(43) H(56) 0.950
C(43) H(57) 0.950
C(44) H(58) 0.950
C(44) H(59) 0.950
C(45) H(60) 0.950
C(45) H(61) 0.950
C(46) H(62) 0.950
C(46) H(63) 0.950
C(52) H(64) 0.950
C(52) H(65) 0.950
C(52) H(66) 0.950
C(53) H(67) 0.950
C(53) H(68) 0.950
C(53) H(69) 0.950
C(54) H(70) 0.950
C(54) H(71) 0.950
C(54) H(72) 0.950
C(55) H(73) 0.950
C(55) H(74) 0.950
C(55) H(75) 0.950
C(56) H(76) 0.950
C(56) H(77) 0.950
C(56) H(78) 0.950

loop_
_geom_torsion_atom_site_label_1
_geom_torsion_atom_site_label_2
_geom_torsion_atom_site_label_3
_geom_torsion_atom_site_label_4
_geom_torsion
P(1) Ru(1) C(1) C(2) -178.8(10)
C(1) Ru(1) P(1) O(1) -152(10)
C(1) Ru(1) P(1) C(3) -124.0(3)
C(1) Ru(1) P(1) C(6) 121.4(3)
P(1) Ru(1) C(3) C(4) 115.6(5)
P(1) Ru(1) C(3) C(7) -127.4(5)
C(3) Ru(1) P(1) O(1) -28(10)
C(3) Ru(1) P(1) C(1) 124.0(3)
C(3) Ru(1) P(1) C(6) -114.6(3)
P(1) Ru(1) C(4) C(3) -42.4(3)
P(1) Ru(1) C(4) C(5) 82.2(3)
C(4) Ru(1) P(1) O(1) 9(10)
C(4) Ru(1) P(1) C(1) 160.3(3)
C(4) Ru(1) P(1) C(3) 36.3(3)
C(4) Ru(1) P(1) C(6) -78.3(3)
P(1) Ru(1) C(5) C(4) -80.1(3)
P(1) Ru(1) C(5) C(6) 41.3(3)
C(5) Ru(1) P(1) O(1) 51(10)
C(5) Ru(1) P(1) C(1) -157.4(3)
C(5) Ru(1) P(1) C(3) 78.6(3)
C(5) Ru(1) P(1) C(6) -36.0(2)
P(1) Ru(1) C(6) C(5) -117.0(4)
P(1) Ru(1) C(6) C(13) 129.9(5)
C(6) Ru(1) P(1) O(1) 87(10)
C(6) Ru(1) P(1) C(1) -121.4(3)
C(6) Ru(1) P(1) C(3) 114.6(3)
P(1) Ru(1) C(19) C(20) 135.6(3)
P(1) Ru(1) C(19) C(23) -108.1(3)
P(1) Ru(1) C(19) C(24) 13.9(9)
C(19) Ru(1) P(1) O(1) -122(10)
C(19) Ru(1) P(1) C(1) 29.5(3)
C(19) Ru(1) P(1) C(3) -94.5(4)
C(19) Ru(1) P(1) C(6) 150.8(3)
P(1) Ru(1) C(20) C(19) -90.5(5)
P(1) Ru(1) C(20) C(21) 151.8(3)
P(1) Ru(1) C(20) C(25) 29.6(11)
C(20) Ru(1) P(1) O(1) -65(10)
C(20) Ru(1) P(1) C(1) 86.5(5)
C(20) Ru(1) P(1) C(3) -37.5(5)
C(20) Ru(1) P(1) C(6) -152.1(5)
P(1) Ru(1) C(21) C(20) -123.2(7)
P(1) Ru(1) C(21) C(22) 118.7(6)
P(1) Ru(1) C(21) C(26) -3.8(12)
C(21) Ru(1) P(1) O(1) 34(10)
C(21) Ru(1) P(1) C(1) -173.9(7)
C(21) Ru(1) P(1) C(3) 62.1(7)
C(21) Ru(1) P(1) C(6) -52.5(7)
P(1) Ru(1) C(22) C(21) -151.0(4)
P(1) Ru(1) C(22) C(23) 91.2(6)
P(1) Ru(1) C(22) C(27) -27.4(9)
C(22) Ru(1) P(1) O(1) 129(10)
C(22) Ru(1) P(1) C(1) -79.3(4)
C(22) Ru(1) P(1) C(3) 156.7(4)
C(22) Ru(1) P(1) C(6) 42.1(4)
P(1) Ru(1) C(23) C(19) 108.5(3)
P(1) Ru(1) C(23) C(22) -134.4(3)
P(1) Ru(1) C(23) C(28) -14.8(9)
C(23) Ru(1) P(1) O(1) -174(10)
C(23) Ru(1) P(1) C(1) -22.6(4)
C(23) Ru(1) P(1) C(3) -146.6(4)
C(23) Ru(1) P(1) C(6) 98.8(3)
C(1) Ru(1) C(3) P(1) 35.1(2)
C(1) Ru(1) C(3) C(4) 150.7(5)
C(1) Ru(1) C(3) C(7) -92.3(5)
C(3) Ru(1) C(1) P(1) -36.3(2)
C(3) Ru(1) C(1) C(2) 144.9(9)
C(1) Ru(1) C(4) C(3) -29.0(4)
C(1) Ru(1) C(4) C(5) 95.6(3)
C(4) Ru(1) C(1) P(1) -18.6(3)
C(4) Ru(1) C(1) C(2) 162.6(9)
C(1) Ru(1) C(5) C(4) -95.5(3)
C(1) Ru(1) C(5) C(6) 25.9(4)
C(5) Ru(1) C(1) P(1) 21.5(3)
C(5) Ru(1) C(1) C(2) -157.3(9)
C(1) Ru(1) C(6) P(1) -36.6(2)
C(1) Ru(1) C(6) C(5) -153.7(4)
C(1) Ru(1) C(6) C(13) 93.3(4)
C(6) Ru(1) C(1) P(1) 37.7(2)
C(6) Ru(1) C(1) C(2) -141.1(9)
C(1) Ru(1) C(19) C(20) 154.7(4)
C(1) Ru(1) C(19) C(23) -89.0(3)
C(1) Ru(1) C(19) C(24) 33.0(7)
C(19) Ru(1) C(1) P(1) -158.7(2)
C(19) Ru(1) C(1) C(2) 22.5(9)
C(1) Ru(1) C(20) C(19) -32.9(5)
C(1) Ru(1) C(20) C(21) -150.6(4)
C(1) Ru(1) C(20) C(25) 87.2(9)
C(20) Ru(1) C(1) P(1) -139.1(3)
C(20) Ru(1) C(1) C(2) 42.1(10)
C(1) Ru(1) C(21) C(20) 66.5(7)
C(1) Ru(1) C(21) C(22) -51.6(9)
C(1) Ru(1) C(21) C(26) -174.1(6)
C(21) Ru(1) C(1) P(1) 175.8(5)
C(21) Ru(1) C(1) C(2) -3.0(13)
C(1) Ru(1) C(22) C(21) 156.4(5)
C(1) Ru(1) C(22) C(23) 38.6(5)
C(1) Ru(1) C(22) C(27) -80.0(8)
C(22) Ru(1) C(1) P(1) 140.9(3)
C(22) Ru(1) C(1) C(2) -37.9(10)
C(1) Ru(1) C(23) C(19) 93.7(3)
C(1) Ru(1) C(23) C(22) -149.2(4)
C(1) Ru(1) C(23) C(28) -29.6(8)
C(23) Ru(1) C(1) P(1) 163.5(3)
C(23) Ru(1) C(1) C(2) -15.3(9)
C(3) Ru(1) C(4) C(5) 124.7(5)
C(4) Ru(1) C(3) P(1) -115.6(5)
C(4) Ru(1) C(3) C(7) 117.0(6)
C(3) Ru(1) C(5) C(4) -32.8(3)
C(3) Ru(1) C(5) C(6) 88.6(3)
C(5) Ru(1) C(3) P(1) -81.3(2)
C(5) Ru(1) C(3) C(4) 34.3(4)
C(5) Ru(1) C(3) C(7) 151.3(5)
C(3) Ru(1) C(6) P(1) 41.4(2)
C(3) Ru(1) C(6) C(5) -75.7(3)
C(3) Ru(1) C(6) C(13) 171.2(4)
C(6) Ru(1) C(3) P(1) -41.2(2)
C(6) Ru(1) C(3) C(4) 74.4(4)
C(6) Ru(1) C(3) C(7) -168.5(5)
C(3) Ru(1) C(19) C(20) 81.8(4)
C(3) Ru(1) C(19) C(23) -161.8(3)
C(3) Ru(1) C(19) C(24) -39.8(8)
C(19) Ru(1) C(3) P(1) 119.9(2)
C(19) Ru(1) C(3) C(4) -124.5(4)
C(19) Ru(1) C(3) C(7) -7.5(5)
C(3) Ru(1) C(20) C(19) -116.9(4)
C(3) Ru(1) C(20) C(21) 125.4(4)
C(3) Ru(1) C(20) C(25) 3.2(9)
C(20) Ru(1) C(3) P(1) 160.5(2)
C(20) Ru(1) C(3) C(4) -83.9(4)
C(20) Ru(1) C(3) C(7) 33.1(5)
C(3) Ru(1) C(21) C(20) -73.8(6)
C(3) Ru(1) C(21) C(22) 168.1(5)
C(3) Ru(1) C(21) C(26) 45.6(8)
C(21) Ru(1) C(3) P(1) -161.2(3)
C(21) Ru(1) C(3) C(4) -45.6(5)
C(21) Ru(1) C(3) C(7) 71.5(5)
C(3) Ru(1) C(22) C(21) -32.2(13)
C(3) Ru(1) C(22) C(23) -150.0(9)
C(3) Ru(1) C(22) C(27) 91.5(11)
C(22) Ru(1) C(3) P(1) -137.6(8)
C(22) Ru(1) C(3) C(4) -22.0(12)
C(22) Ru(1) C(3) C(7) 95.0(11)
C(3) Ru(1) C(23) C(19) 40.5(7)
C(3) Ru(1) C(23) C(22) 157.6(5)
C(3) Ru(1) C(23) C(28) -82.8(10)
C(23) Ru(1) C(3) P(1) 91.9(6)
C(23) Ru(1) C(3) C(4) -152.5(5)
C(23) Ru(1) C(3) C(7) -35.5(8)
C(4) Ru(1) C(5) C(6) 121.4(4)
C(5) Ru(1) C(4) C(3) -124.7(5)
C(4) Ru(1) C(6) P(1) 81.0(2)
C(4) Ru(1) C(6) C(5) -36.0(3)
C(4) Ru(1) C(6) C(13) -149.1(4)
C(6) Ru(1) C(4) C(3) -89.8(4)
C(6) Ru(1) C(4) C(5) 34.9(3)
C(4) Ru(1) C(19) C(20) 36.8(5)
C(4) Ru(1) C(19) C(23) 153.2(3)
C(4) Ru(1) C(19) C(24) -84.8(7)
C(19) Ru(1) C(4) C(3) 84.9(5)
C(19) Ru(1) C(4) C(5) -150.4(3)
C(4) Ru(1) C(20) C(19) -154.6(4)
C(4) Ru(1) C(20) C(21) 87.7(4)
C(4) Ru(1) C(20) C(25) -34.5(9)
C(20) Ru(1) C(4) C(3) 107.2(4)
C(20) Ru(1) C(4) C(5) -128.2(3)
C(4) Ru(1) C(21) C(20) -99.5(5)
C(4) Ru(1) C(21) C(22) 142.4(5)
C(4) Ru(1) C(21) C(26) 19.9(7)
C(21) Ru(1) C(4) C(3) 144.9(4)
C(21) Ru(1) C(4) C(5) -90.4(3)
C(4) Ru(1) C(22) C(21) -48.3(6)
C(4) Ru(1) C(22) C(23) -166.1(4)
C(4) Ru(1) C(22) C(27) 75.4(7)
C(22) Ru(1) C(4) C(3) 171.8(4)
C(22) Ru(1) C(4) C(5) -63.6(4)
C(4) Ru(1) C(23) C(19) -79.8(9)
C(4) Ru(1) C(23) C(22) 37.3(11)
C(4) Ru(1) C(23) C(28) 156.8(8)
C(23) Ru(1) C(4) C(3) 144.3(8)
C(23) Ru(1) C(4) C(5) -91.0(9)
C(5) Ru(1) C(6) P(1) 117.0(4)
C(5) Ru(1) C(6) C(13) -113.1(5)
C(6) Ru(1) C(5) C(4) -121.4(4)
C(5) Ru(1) C(19) C(20) -26.0(10)
C(5) Ru(1) C(19) C(23) 90.4(8)
C(5) Ru(1) C(19) C(24) -147.6(7)
C(19) Ru(1) C(5) C(4) 85.2(8)
C(19) Ru(1) C(5) C(6) -153.4(7)
C(5) Ru(1) C(20) C(19) 169.6(4)
C(5) Ru(1) C(20) C(21) 51.9(5)
C(5) Ru(1) C(20) C(25) -70.3(9)
C(20) Ru(1) C(5) C(4) 66.4(4)
C(20) Ru(1) C(5) C(6) -172.2(3)
C(5) Ru(1) C(21) C(20) -138.4(4)
C(5) Ru(1) C(21) C(22) 103.5(5)
C(5) Ru(1) C(21) C(26) -19.1(7)
C(21) Ru(1) C(5) C(4) 95.1(3)
C(21) Ru(1) C(5) C(6) -143.5(3)
C(5) Ru(1) C(22) C(21) -83.4(5)
C(5) Ru(1) C(22) C(23) 158.8(4)
C(5) Ru(1) C(22) C(27) 40.3(7)
C(22) Ru(1) C(5) C(4) 131.9(3)
C(22) Ru(1) C(5) C(6) -106.7(3)
C(5) Ru(1) C(23) C(19) -148.8(3)
C(5) Ru(1) C(23) C(22) -31.7(5)
C(5) Ru(1) C(23) C(28) 87.9(7)
C(23) Ru(1) C(5) C(4) 151.4(3)
C(23) Ru(1) C(5) C(6) -87.3(4)
C(6) Ru(1) C(19) C(20) -156.6(5)
C(6) Ru(1) C(19) C(23) -40.3(8)
C(6) Ru(1) C(19) C(24) 81.7(10)
C(19) Ru(1) C(6) P(1) -88.6(6)
C(19) Ru(1) C(6) C(5) 154.3(6)
C(19) Ru(1) C(6) C(13) 41.2(8)
C(6) Ru(1) C(20) C(19) 155.8(6)
C(6) Ru(1) C(20) C(21) 38.1(9)
C(6) Ru(1) C(20) C(25) -84.1(11)
C(20) Ru(1) C(6) P(1) 136.2(6)
C(20) Ru(1) C(6) C(5) 19.1(9)
C(20) Ru(1) C(6) C(13) -93.9(8)
C(6) Ru(1) C(21) C(20) -164.7(4)
C(6) Ru(1) C(21) C(22) 77.2(6)
C(6) Ru(1) C(21) C(26) -45.4(8)
C(21) Ru(1) C(6) P(1) 163.5(2)
C(21) Ru(1) C(6) C(5) 46.5(4)
C(21) Ru(1) C(6) C(13) -66.6(5)
C(6) Ru(1) C(22) C(21) -121.8(5)
C(6) Ru(1) C(22) C(23) 120.4(4)
C(6) Ru(1) C(22) C(27) 1.9(7)
C(22) Ru(1) C(6) P(1) -157.8(2)
C(22) Ru(1) C(6) C(5) 85.1(4)
C(22) Ru(1) C(6) C(13) -27.9(4)
C(6) Ru(1) C(23) C(19) 163.6(3)
C(6) Ru(1) C(23) C(22) -79.3(4)
C(6) Ru(1) C(23) C(28) 40.3(8)
C(23) Ru(1) C(6) P(1) -117.4(2)
C(23) Ru(1) C(6) C(5) 125.5(3)
C(23) Ru(1) C(6) C(13) 12.4(5)
C(19) Ru(1) C(20) C(21) -117.7(6)
C(19) Ru(1) C(20) C(25) 120.1(10)
C(20) Ru(1) C(19) C(23) 116.3(5)
C(20) Ru(1) C(19) C(24) -121.7(9)
C(19) Ru(1) C(21) C(20) 37.7(4)
C(19) Ru(1) C(21) C(22) -80.4(5)
C(19) Ru(1) C(21) C(26) 157.1(8)
C(21) Ru(1) C(19) C(20) -37.0(4)
C(21) Ru(1) C(19) C(23) 79.3(3)
C(21) Ru(1) C(19) C(24) -158.7(8)
C(19) Ru(1) C(22) C(21) 80.2(5)
C(19) Ru(1) C(22) C(23) -37.6(4)
C(19) Ru(1) C(22) C(27) -156.1(7)
C(22) Ru(1) C(19) C(20) -78.4(4)
C(22) Ru(1) C(19) C(23) 37.9(3)
C(22) Ru(1) C(19) C(24) 159.9(8)
C(19) Ru(1) C(23) C(22) 117.1(5)
C(19) Ru(1) C(23) C(28) -123.3(9)
C(23) Ru(1) C(19) C(20) -116.3(5)
C(23) Ru(1) C(19) C(24) 122.0(8)
C(20) Ru(1) C(21) C(22) -118.1(7)
C(20) Ru(1) C(21) C(26) 119.4(8)
C(21) Ru(1) C(20) C(19) 117.7(6)
C(21) Ru(1) C(20) C(25) -122.2(10)
C(20) Ru(1) C(22) C(21) 37.2(5)
C(20) Ru(1) C(22) C(23) -80.6(5)
C(20) Ru(1) C(22) C(27) 160.8(8)
C(22) Ru(1) C(20) C(19) 81.1(4)
C(22) Ru(1) C(20) C(21) -36.6(4)
C(22) Ru(1) C(20) C(25) -158.8(9)
C(20) Ru(1) C(23) C(19) -38.4(3)
C(20) Ru(1) C(23) C(22) 78.7(4)
C(20) Ru(1) C(23) C(28) -161.7(8)
C(23) Ru(1) C(20) C(19) 38.0(4)
C(23) Ru(1) C(20) C(21) -79.7(4)
C(23) Ru(1) C(20) C(25) 158.1(9)
C(21) Ru(1) C(22) C(23) -117.8(7)
C(21) Ru(1) C(22) C(27) 123.7(9)
C(22) Ru(1) C(21) C(20) 118.1(7)
C(22) Ru(1) C(21) C(26) -122.5(10)
C(21) Ru(1) C(23) C(19) -80.5(4)
C(21) Ru(1) C(23) C(22) 36.6(4)
C(21) Ru(1) C(23) C(28) 156.2(9)
C(23) Ru(1) C(21) C(20) 80.3(5)
C(23) Ru(1) C(21) C(22) -37.8(5)
C(23) Ru(1) C(21) C(26) -160.3(8)
C(22) Ru(1) C(23) C(19) -117.1(5)
C(22) Ru(1) C(23) C(28) 119.6(10)
C(23) Ru(1) C(22) C(21) 117.8(7)
C(23) Ru(1) C(22) C(27) -118.5(8)
P(2) Ru(2) C(29) C(30) -179.5(11)
C(29) Ru(2) P(2) O(2) 159(14)
C(29) Ru(2) P(2) C(31) -122.5(3)
C(29) Ru(2) P(2) C(34) 123.2(3)
P(2) Ru(2) C(31) C(32) 117.0(4)
P(2) Ru(2) C(31) C(35) -128.9(5)
C(31) Ru(2) P(2) O(2) -78(14)
C(31) Ru(2) P(2) C(29) 122.5(3)
C(31) Ru(2) P(2) C(34) -114.3(3)
P(2) Ru(2) C(32) C(31) -41.4(2)
P(2) Ru(2) C(32) C(33) 80.5(3)
C(32) Ru(2) P(2) O(2) -42(14)
C(32) Ru(2) P(2) C(29) 158.5(3)
C(32) Ru(2) P(2) C(31) 36.0(3)
C(32) Ru(2) P(2) C(34) -78.3(2)
P(2) Ru(2) C(33) C(32) -82.1(3)
P(2) Ru(2) C(33) C(34) 41.8(4)
C(33) Ru(2) P(2) O(2) -0(14)
C(33) Ru(2) P(2) C(29) -159.5(3)
C(33) Ru(2) P(2) C(31) 78.1(3)
C(33) Ru(2) P(2) C(34) -36.3(2)
P(2) Ru(2) C(34) C(33) -116.3(5)
P(2) Ru(2) C(34) C(41) 128.1(5)
C(34) Ru(2) P(2) O(2) 36(14)
C(34) Ru(2) P(2) C(29) -123.2(3)
C(34) Ru(2) P(2) C(31) 114.3(3)
P(2) Ru(2) C(47) C(48) 133.9(4)
P(2) Ru(2) C(47) C(51) -109.0(3)
P(2) Ru(2) C(47) C(52) 12.8(6)
C(47) Ru(2) P(2) O(2) -178(13)
C(47) Ru(2) P(2) C(29) 22.8(3)
C(47) Ru(2) P(2) C(31) -99.7(3)
C(47) Ru(2) P(2) C(34) 146.0(3)
P(2) Ru(2) C(48) C(47) -91.1(5)
P(2) Ru(2) C(48) C(49) 151.5(2)
P(2) Ru(2) C(48) C(53) 29.6(7)
C(48) Ru(2) P(2) O(2) -122(14)
C(48) Ru(2) P(2) C(29) 78.8(3)
C(48) Ru(2) P(2) C(31) -43.7(3)
C(48) Ru(2) P(2) C(34) -158.0(3)
P(2) Ru(2) C(49) C(48) -121.2(6)
P(2) Ru(2) C(49) C(50) 121.0(5)
P(2) Ru(2) C(49) C(54) 0.4(11)
C(49) Ru(2) P(2) O(2) -24(14)
C(49) Ru(2) P(2) C(29) 176.4(7)
C(49) Ru(2) P(2) C(31) 54.0(7)
C(49) Ru(2) P(2) C(34) -60.4(7)
P(2) Ru(2) C(50) C(49) -151.0(2)
P(2) Ru(2) C(50) C(51) 91.2(4)
P(2) Ru(2) C(50) C(55) -30.1(5)
C(50) Ru(2) P(2) O(2) 73(14)
C(50) Ru(2) P(2) C(29) -86.7(3)
C(50) Ru(2) P(2) C(31) 150.8(3)
C(50) Ru(2) P(2) C(34) 36.5(3)
P(2) Ru(2) C(51) C(47) 108.5(3)
P(2) Ru(2) C(51) C(50) -134.6(2)
P(2) Ru(2) C(51) C(56) -12.4(8)
C(51) Ru(2) P(2) O(2) 129(14)
C(51) Ru(2) P(2) C(29) -30.1(3)
C(51) Ru(2) P(2) C(31) -152.5(3)
C(51) Ru(2) P(2) C(34) 93.1(3)
C(29) Ru(2) C(31) P(2) 36.0(2)
C(29) Ru(2) C(31) C(32) 153.0(3)
C(29) Ru(2) C(31) C(35) -93.0(4)
C(31) Ru(2) C(29) P(2) -37.2(2)
C(31) Ru(2) C(29) C(30) 143.3(9)
C(29) Ru(2) C(32) C(31) -26.8(3)
C(29) Ru(2) C(32) C(33) 95.2(4)
C(32) Ru(2) C(29) P(2) -20.5(3)
C(32) Ru(2) C(29) C(30) 160.0(9)
C(29) Ru(2) C(33) C(32) -96.0(3)
C(29) Ru(2) C(33) C(34) 27.8(5)
C(33) Ru(2) C(29) P(2) 19.5(3)
C(33) Ru(2) C(29) C(30) -160.0(9)
C(29) Ru(2) C(34) P(2) -35.6(2)
C(29) Ru(2) C(34) C(33) -151.9(5)
C(29) Ru(2) C(34) C(41) 92.6(5)
C(34) Ru(2) C(29) P(2) 36.7(2)
C(34) Ru(2) C(29) C(30) -142.8(9)
C(29) Ru(2) C(47) C(48) 148.8(4)
C(29) Ru(2) C(47) C(51) -94.1(3)
C(29) Ru(2) C(47) C(52) 27.8(5)
C(47) Ru(2) C(29) P(2) -163.5(2)
C(47) Ru(2) C(29) C(30) 17.0(9)
C(29) Ru(2) C(48) C(47) -38.9(5)
C(29) Ru(2) C(48) C(49) -156.3(3)
C(29) Ru(2) C(48) C(53) 81.8(6)
C(48) Ru(2) C(29) P(2) -141.0(2)
C(48) Ru(2) C(29) C(30) 39.5(10)
C(29) Ru(2) C(49) C(48) 53.1(7)
C(29) Ru(2) C(49) C(50) -64.7(7)
C(29) Ru(2) C(49) C(54) 174.7(6)
C(49) Ru(2) C(29) P(2) -177.5(5)
C(49) Ru(2) C(29) C(30) 3.1(13)
C(29) Ru(2) C(50) C(49) 151.5(3)
C(29) Ru(2) C(50) C(51) 33.6(4)
C(29) Ru(2) C(50) C(55) -87.7(4)
C(50) Ru(2) C(29) P(2) 138.6(2)
C(50) Ru(2) C(29) C(30) -40.8(10)
C(29) Ru(2) C(51) C(47) 89.0(3)
C(29) Ru(2) C(51) C(50) -154.1(3)
C(29) Ru(2) C(51) C(56) -31.9(7)
C(51) Ru(2) C(29) P(2) 158.5(2)
C(51) Ru(2) C(29) C(30) -21.0(9)
C(31) Ru(2) C(32) C(33) 121.9(4)
C(32) Ru(2) C(31) P(2) -117.0(4)
C(32) Ru(2) C(31) C(35) 114.1(5)
C(31) Ru(2) C(33) C(32) -34.6(3)
C(31) Ru(2) C(33) C(34) 89.2(4)
C(33) Ru(2) C(31) P(2) -81.4(2)
C(33) Ru(2) C(31) C(32) 35.6(3)
C(33) Ru(2) C(31) C(35) 149.7(4)
C(31) Ru(2) C(34) P(2) 41.48(19)
C(31) Ru(2) C(34) C(33) -74.8(4)
C(31) Ru(2) C(34) C(41) 169.6(5)
C(34) Ru(2) C(31) P(2) -41.3(2)
C(34) Ru(2) C(31) C(32) 75.7(3)
C(34) Ru(2) C(31) C(35) -170.2(5)
C(31) Ru(2) C(47) C(48) 78.1(5)
C(31) Ru(2) C(47) C(51) -164.8(3)
C(31) Ru(2) C(47) C(52) -43.0(5)
C(47) Ru(2) C(31) P(2) 117.5(2)
C(47) Ru(2) C(31) C(32) -125.5(3)
C(47) Ru(2) C(31) C(35) -11.4(5)
C(31) Ru(2) C(48) C(47) -121.4(4)
C(31) Ru(2) C(48) C(49) 121.2(3)
C(31) Ru(2) C(48) C(53) -0.8(6)
C(48) Ru(2) C(31) P(2) 157.0(2)
C(48) Ru(2) C(31) C(32) -86.0(3)
C(48) Ru(2) C(31) C(35) 28.1(5)
C(31) Ru(2) C(49) C(48) -78.5(3)
C(31) Ru(2) C(49) C(50) 163.7(3)
C(31) Ru(2) C(49) C(54) 43.0(7)
C(49) Ru(2) C(31) P(2) -163.0(2)
C(49) Ru(2) C(31) C(32) -46.0(4)
C(49) Ru(2) C(31) C(35) 68.1(5)
C(31) Ru(2) C(50) C(49) -39.7(8)
C(31) Ru(2) C(50) C(51) -157.6(5)
C(31) Ru(2) C(50) C(55) 81.1(7)
C(50) Ru(2) C(31) P(2) -134.8(5)
C(50) Ru(2) C(31) C(32) -17.8(7)
C(50) Ru(2) C(31) C(35) 96.3(7)
C(31) Ru(2) C(51) C(47) 39.3(6)
C(31) Ru(2) C(51) C(50) 156.1(5)
C(31) Ru(2) C(51) C(56) -81.7(9)
C(51) Ru(2) C(31) P(2) 88.8(5)
C(51) Ru(2) C(31) C(32) -154.2(5)
C(51) Ru(2) C(31) C(35) -40.1(7)
C(32) Ru(2) C(33) C(34) 123.9(6)
C(33) Ru(2) C(32) C(31) -121.9(4)
C(32) Ru(2) C(34) P(2) 81.7(2)
C(32) Ru(2) C(34) C(33) -34.6(4)
C(32) Ru(2) C(34) C(41) -150.1(6)
C(34) Ru(2) C(32) C(31) -88.5(3)
C(34) Ru(2) C(32) C(33) 33.5(3)
C(32) Ru(2) C(47) C(48) 29.9(6)
C(32) Ru(2) C(47) C(51) 147.0(4)
C(32) Ru(2) C(47) C(52) -91.2(5)
C(47) Ru(2) C(32) C(31) 88.0(4)
C(47) Ru(2) C(32) C(33) -150.0(4)
C(32) Ru(2) C(48) C(47) -160.1(4)
C(32) Ru(2) C(48) C(49) 82.5(3)
C(32) Ru(2) C(48) C(53) -39.4(6)
C(48) Ru(2) C(32) C(31) 106.2(3)
C(48) Ru(2) C(32) C(33) -131.9(3)
C(32) Ru(2) C(49) C(48) -104.6(3)
C(32) Ru(2) C(49) C(50) 137.6(3)
C(32) Ru(2) C(49) C(54) 17.0(7)
C(49) Ru(2) C(32) C(31) 143.8(3)
C(49) Ru(2) C(32) C(33) -94.2(3)
C(32) Ru(2) C(50) C(49) -52.4(4)
C(32) Ru(2) C(50) C(51) -170.3(3)
C(32) Ru(2) C(50) C(55) 68.4(4)
C(50) Ru(2) C(32) C(31) 172.6(3)
C(50) Ru(2) C(32) C(33) -65.5(4)
C(32) Ru(2) C(51) C(47) -93.7(7)
C(32) Ru(2) C(51) C(50) 23.2(8)
C(32) Ru(2) C(51) C(56) 145.4(7)
C(51) Ru(2) C(32) C(31) 156.0(6)
C(51) Ru(2) C(32) C(33) -82.0(7)
C(33) Ru(2) C(34) P(2) 116.3(5)
C(33) Ru(2) C(34) C(41) -115.6(8)
C(34) Ru(2) C(33) C(32) -123.9(6)
C(33) Ru(2) C(47) C(48) -39.8(10)
C(33) Ru(2) C(47) C(51) 77.3(8)
C(33) Ru(2) C(47) C(52) -160.8(7)
C(47) Ru(2) C(33) C(32) 92.9(9)
C(47) Ru(2) C(33) C(34) -143.3(7)
C(33) Ru(2) C(48) C(47) 164.7(4)
C(33) Ru(2) C(48) C(49) 47.3(4)
C(33) Ru(2) C(48) C(53) -74.6(7)
C(48) Ru(2) C(33) C(32) 63.9(5)
C(48) Ru(2) C(33) C(34) -172.2(4)
C(33) Ru(2) C(49) C(48) -143.4(3)
C(33) Ru(2) C(49) C(50) 98.9(3)
C(33) Ru(2) C(49) C(54) -21.8(7)
C(49) Ru(2) C(33) C(32) 91.0(3)
C(49) Ru(2) C(33) C(34) -145.2(4)
C(33) Ru(2) C(50) C(49) -87.7(3)
C(33) Ru(2) C(50) C(51) 154.4(3)
C(33) Ru(2) C(50) C(55) 33.1(4)
C(50) Ru(2) C(33) C(32) 128.3(3)
C(50) Ru(2) C(33) C(34) -107.8(4)
C(33) Ru(2) C(51) C(47) -153.1(3)
C(33) Ru(2) C(51) C(50) -36.3(4)
C(33) Ru(2) C(51) C(56) 85.9(7)
C(51) Ru(2) C(33) C(32) 150.0(3)
C(51) Ru(2) C(33) C(34) -86.2(5)
C(34) Ru(2) C(47) C(48) -157.9(6)
C(34) Ru(2) C(47) C(51) -40.8(8)
C(34) Ru(2) C(47) C(52) 81.0(10)
C(47) Ru(2) C(34) P(2) -92.6(7)
C(47) Ru(2) C(34) C(33) 151.1(6)
C(47) Ru(2) C(34) C(41) 35.5(10)
C(34) Ru(2) C(48) C(47) 148.6(8)
C(34) Ru(2) C(48) C(49) 31.2(10)
C(34) Ru(2) C(48) C(53) -90.8(11)
C(48) Ru(2) C(34) P(2) 138.0(8)
C(48) Ru(2) C(34) C(33) 21.7(11)
C(48) Ru(2) C(34) C(41) -93.9(9)
C(34) Ru(2) C(49) C(48) -169.0(3)
C(34) Ru(2) C(49) C(50) 73.3(4)
C(34) Ru(2) C(49) C(54) -47.4(7)
C(49) Ru(2) C(34) P(2) 161.3(2)
C(49) Ru(2) C(34) C(33) 45.0(5)
C(49) Ru(2) C(34) C(41) -70.5(5)
C(34) Ru(2) C(50) C(49) -125.5(3)
C(34) Ru(2) C(50) C(51) 116.7(3)
C(34) Ru(2) C(50) C(55) -4.6(4)
C(50) Ru(2) C(34) P(2) -160.83(17)
C(50) Ru(2) C(34) C(33) 82.9(4)
C(50) Ru(2) C(34) C(41) -32.7(5)
C(34) Ru(2) C(51) C(47) 161.6(3)
C(34) Ru(2) C(51) C(50) -81.5(3)
C(34) Ru(2) C(51) C(56) 40.7(8)
C(51) Ru(2) C(34) P(2) -120.9(2)
C(51) Ru(2) C(34) C(33) 122.8(4)
C(51) Ru(2) C(34) C(41) 7.3(6)
C(47) Ru(2) C(48) C(49) -117.4(6)
C(47) Ru(2) C(48) C(53) 120.7(8)
C(48) Ru(2) C(47) C(51) 117.1(6)
C(48) Ru(2) C(47) C(52) -121.1(8)
C(47) Ru(2) C(49) C(48) 37.3(3)
C(47) Ru(2) C(49) C(50) -80.4(3)
C(47) Ru(2) C(49) C(54) 158.9(7)
C(49) Ru(2) C(47) C(48) -37.7(4)
C(49) Ru(2) C(47) C(51) 79.5(4)
C(49) Ru(2) C(47) C(52) -158.7(6)
C(47) Ru(2) C(50) C(49) 79.8(3)
C(47) Ru(2) C(50) C(51) -38.1(3)
C(47) Ru(2) C(50) C(55) -159.3(4)
C(50) Ru(2) C(47) C(48) -79.5(4)
C(50) Ru(2) C(47) C(51) 37.7(3)
C(50) Ru(2) C(47) C(52) 159.5(5)
C(47) Ru(2) C(51) C(50) 116.9(4)
C(47) Ru(2) C(51) C(56) -120.9(8)
C(51) Ru(2) C(47) C(48) -117.1(6)
C(51) Ru(2) C(47) C(52) 121.8(6)
C(48) Ru(2) C(49) C(50) -117.7(4)
C(48) Ru(2) C(49) C(54) 121.6(8)
C(49) Ru(2) C(48) C(47) 117.4(6)
C(49) Ru(2) C(48) C(53) -122.0(6)
C(48) Ru(2) C(50) C(49) 37.6(3)
C(48) Ru(2) C(50) C(51) -80.3(3)
C(48) Ru(2) C(50) C(55) 158.4(4)
C(50) Ru(2) C(48) C(47) 80.5(4)
C(50) Ru(2) C(48) C(49) -36.9(3)
C(50) Ru(2) C(48) C(53) -158.8(6)
C(48) Ru(2) C(51) C(47) -37.4(3)
C(48) Ru(2) C(51) C(50) 79.5(3)
C(48) Ru(2) C(51) C(56) -158.3(8)
C(51) Ru(2) C(48) C(47) 38.0(4)
C(51) Ru(2) C(48) C(49) -79.4(4)
C(51) Ru(2) C(48) C(53) 158.7(6)
C(49) Ru(2) C(50) C(51) -117.9(5)
C(49) Ru(2) C(50) C(55) 120.9(5)
C(50) Ru(2) C(49) C(48) 117.7(4)
C(50) Ru(2) C(49) C(54) -120.7(8)
C(49) Ru(2) C(51) C(47) -80.0(3)
C(49) Ru(2) C(51) C(50) 36.8(3)
C(49) Ru(2) C(51) C(56) 159.0(8)
C(51) Ru(2) C(49) C(48) 80.3(3)
C(51) Ru(2) C(49) C(50) -37.4(3)
C(51) Ru(2) C(49) C(54) -158.1(7)
C(50) Ru(2) C(51) C(47) -116.9(4)
C(50) Ru(2) C(51) C(56) 122.2(8)
C(51) Ru(2) C(50) C(49) 117.9(5)
C(51) Ru(2) C(50) C(55) -121.3(5)
Ru(1) P(1) C(1) C(2) 178.9(9)
Ru(1) P(1) C(3) C(4) -64.9(5)
Ru(1) P(1) C(3) C(7) 131.0(8)
Ru(1) P(1) C(6) C(5) 64.1(5)
Ru(1) P(1) C(6) C(13) -129.7(8)
O(1) P(1) C(1) Ru(1) 179.1(3)
O(1) P(1) C(1) C(2) -1.9(9)
O(1) P(1) C(3) Ru(1) 179.2(3)
O(1) P(1) C(3) C(4) 114.3(6)
O(1) P(1) C(3) C(7) -49.8(9)
O(1) P(1) C(6) Ru(1) -178.2(2)
O(1) P(1) C(6) C(5) -114.1(6)
O(1) P(1) C(6) C(13) 52.1(8)
C(1) P(1) C(3) Ru(1) -42.1(2)
C(1) P(1) C(3) C(4) -107.0(6)
C(1) P(1) C(3) C(7) 88.9(7)
C(3) P(1) C(1) Ru(1) 43.6(2)
C(3) P(1) C(1) C(2) -137.4(8)
C(1) P(1) C(6) Ru(1) 43.6(2)
C(1) P(1) C(6) C(5) 107.8(6)
C(1) P(1) C(6) C(13) -86.0(7)
C(6) P(1) C(1) Ru(1) -45.6(2)
C(6) P(1) C(1) C(2) 133.4(8)
C(3) P(1) C(6) Ru(1) -49.1(3)
C(3) P(1) C(6) C(5) 15.0(6)
C(3) P(1) C(6) C(13) -178.7(7)
C(6) P(1) C(3) Ru(1) 49.5(3)
C(6) P(1) C(3) C(4) -15.4(6)
C(6) P(1) C(3) C(7) -179.5(7)
Ru(2) P(2) C(29) C(30) 179.6(9)
Ru(2) P(2) C(31) C(32) -62.9(4)
Ru(2) P(2) C(31) C(35) 131.0(5)
Ru(2) P(2) C(34) C(33) 64.1(3)
Ru(2) P(2) C(34) C(41) -129.6(5)
O(2) P(2) C(29) Ru(2) -179.6(3)
O(2) P(2) C(31) Ru(2) 178.8(2)
O(2) P(2) C(31) C(32) 115.9(5)
O(2) P(2) C(31) C(35) -50.2(6)
O(2) P(2) C(34) Ru(2) -179.3(2)
O(2) P(2) C(34) C(33) -115.2(4)
O(2) P(2) C(34) C(41) 51.1(6)
C(29) P(2) C(31) Ru(2) -43.0(2)
C(29) P(2) C(31) C(32) -105.9(4)
C(29) P(2) C(31) C(35) 87.9(5)
C(31) P(2) C(29) Ru(2) 45.2(3)
C(31) P(2) C(29) C(30) -135.3(8)
C(29) P(2) C(34) Ru(2) 42.58(19)
C(29) P(2) C(34) C(33) 106.7(4)
C(29) P(2) C(34) C(41) -87.1(5)
C(34) P(2) C(29) Ru(2) -44.1(2)
C(34) P(2) C(29) C(30) 135.5(8)
C(31) P(2) C(34) Ru(2) -49.9(2)
C(31) P(2) C(34) C(33) 14.2(4)
C(31) P(2) C(34) C(41) -179.6(5)
C(34) P(2) C(31) Ru(2) 49.2(2)
C(34) P(2) C(31) C(32) -13.7(4)
C(34) P(2) C(31) C(35) -179.8(3)
C(58) O(4) C(59) C(60) -102.3
C(58) O(4) C(59) C(61) -50.9
C(58) O(4) C(59) C(62) 176.1
C(59) O(4) C(58) O(3) -23.3
C(59) O(4) C(58) C(57) 161.1
Ru(1) C(3) C(4) C(5) -59.2(6)
Ru(1) C(3) C(7) C(8) 66.2(7)
Ru(1) C(3) C(7) C(12) -170.9(4)
P(1) C(3) C(4) Ru(1) 71.6(4)
P(1) C(3) C(4) C(5) 12.4(9)
P(1) C(3) C(7) C(8) -41.3(10)
P(1) C(3) C(7) C(12) 81.5(7)
C(4) C(3) C(7) C(8) 156.5(8)
C(4) C(3) C(7) C(12) -80.7(9)
C(7) C(3) C(4) Ru(1) -123.9(8)
C(7) C(3) C(4) C(5) 176.9(8)
Ru(1) C(4) C(5) C(6) -61.0(6)
C(3) C(4) C(5) Ru(1) 60.0(6)
C(3) C(4) C(5) C(6) -1.0(11)
Ru(1) C(5) C(6) P(1) -70.6(4)
Ru(1) C(5) C(6) C(13) 122.0(7)
C(4) C(5) C(6) Ru(1) 59.5(6)
C(4) C(5) C(6) P(1) -11.0(9)
C(4) C(5) C(6) C(13) -178.4(7)
Ru(1) C(6) C(13) C(14) -53.7(6)
Ru(1) C(6) C(13) C(18) -176.3(3)
P(1) C(6) C(13) C(14) 54.4(9)
P(1) C(6) C(13) C(18) -68.2(8)
C(5) C(6) C(13) C(14) -140.4(7)
C(5) C(6) C(13) C(18) 96.9(7)
C(3) C(7) C(8) C(9) 177.9(8)
C(3) C(7) C(12) C(11) -177.4(5)
C(8) C(7) C(12) C(11) -51.8(8)
C(12) C(7) C(8) C(9) 55.3(10)
C(7) C(8) C(9) C(10) -55.8(10)
C(8) C(9) C(10) C(11) 54.8(11)
C(9) C(10) C(11) C(12) -52.9(14)
C(10) C(11) C(12) C(7) 52.1(12)
C(6) C(13) C(14) C(15) -179.6(6)
C(6) C(13) C(18) C(17) -178.3(5)
C(14) C(13) C(18) C(17) 56.1(7)
C(18) C(13) C(14) C(15) -56.6(7)
C(13) C(14) C(15) C(16) 57.2(7)
C(14) C(15) C(16) C(17) -54.0(7)
C(15) C(16) C(17) C(18) 53.0(8)
C(16) C(17) C(18) C(13) -54.9(7)
Ru(1) C(19) C(20) C(21) 62.4(6)
Ru(1) C(19) C(20) C(25) -119.9(11)
Ru(1) C(19) C(23) C(22) -63.6(6)
Ru(1) C(19) C(23) C(28) 127.8(9)
C(20) C(19) C(23) Ru(1) 63.3(7)
C(20) C(19) C(23) C(22) -0.3(9)
C(20) C(19) C(23) C(28) -168.9(9)
C(23) C(19) C(20) Ru(1) -63.0(7)
C(23) C(19) C(20) C(21) -0.6(11)
C(23) C(19) C(20) C(25) 177.0(11)
C(24) C(19) C(20) Ru(1) 124.2(10)
C(24) C(19) C(20) C(21) -173.4(9)
C(24) C(19) C(20) C(25) 4.3(17)
C(24) C(19) C(23) Ru(1) -124.0(10)
C(24) C(19) C(23) C(22) 172.5(9)
C(24) C(19) C(23) C(28) 3.8(16)
Ru(1) C(20) C(21) C(22) 62.4(6)
Ru(1) C(20) C(21) C(26) -120.6(9)
C(19) C(20) C(21) Ru(1) -61.1(6)
C(19) C(20) C(21) C(22) 1.3(10)
C(19) C(20) C(21) C(26) 178.3(9)
C(25) C(20) C(21) Ru(1) 121.2(12)
C(25) C(20) C(21) C(22) -176.3(11)
C(25) C(20) C(21) C(26) 0.6(15)
Ru(1) C(21) C(22) C(23) 60.1(5)
Ru(1) C(21) C(22) C(27) -120.0(10)
C(20) C(21) C(22) Ru(1) -61.5(6)
C(20) C(21) C(22) C(23) -1.5(10)
C(20) C(21) C(22) C(27) 178.5(9)
C(26) C(21) C(22) Ru(1) 121.6(10)
C(26) C(21) C(22) C(23) -178.4(9)
C(26) C(21) C(22) C(27) 1.6(16)
Ru(1) C(22) C(23) C(19) 62.4(6)
Ru(1) C(22) C(23) C(28) -128.5(9)
C(21) C(22) C(23) Ru(1) -61.3(6)
C(21) C(22) C(23) C(19) 1.1(10)
C(21) C(22) C(23) C(28) 170.3(9)
C(27) C(22) C(23) Ru(1) 118.7(9)
C(27) C(22) C(23) C(19) -178.9(9)
C(27) C(22) C(23) C(28) -9.7(15)
Ru(2) C(31) C(32) C(33) -59.6(4)
Ru(2) C(31) C(35) C(36) 66.1(7)
Ru(2) C(31) C(35) C(40) -169.9(4)
P(2) C(31) C(32) Ru(2) 69.7(3)
P(2) C(31) C(32) C(33) 10.1(6)
P(2) C(31) C(35) C(36) -41.9(8)
P(2) C(31) C(35) C(40) 82.2(6)
C(32) C(31) C(35) C(36) 153.3(6)
C(32) C(31) C(35) C(40) -82.6(7)
C(35) C(31) C(32) Ru(2) -123.3(5)
C(35) C(31) C(32) C(33) 177.0(5)
Ru(2) C(32) C(33) C(34) -60.8(4)
C(31) C(32) C(33) Ru(2) 61.7(4)
C(31) C(32) C(33) C(34) 0.8(7)
Ru(2) C(33) C(34) P(2) -71.3(3)
Ru(2) C(33) C(34) C(41) 121.9(6)
C(32) C(33) C(34) Ru(2) 59.9(4)
C(32) C(33) C(34) P(2) -11.5(6)
C(32) C(33) C(34) C(41) -178.3(5)
Ru(2) C(34) C(41) C(42) -64.2(8)
Ru(2) C(34) C(41) C(46) 171.1(5)
P(2) C(34) C(41) C(42) 43.2(8)
P(2) C(34) C(41) C(46) -81.6(7)
C(33) C(34) C(41) C(42) -152.0(6)
C(33) C(34) C(41) C(46) 83.3(8)
C(31) C(35) C(36) C(37) 175.4(6)
C(31) C(35) C(40) C(39) -179.3(6)
C(36) C(35) C(40) C(39) -54.0(7)
C(40) C(35) C(36) C(37) 52.5(8)
C(35) C(36) C(37) C(38) -54.4(9)
C(36) C(37) C(38) C(39) 54.8(8)
C(37) C(38) C(39) C(40) -55.0(9)
C(38) C(39) C(40) C(35) 55.3(9)
C(34) C(41) C(42) C(43) -176.1(7)
C(34) C(41) C(46) C(45) 177.6(7)
C(42) C(41) C(46) C(45) 51.6(11)
C(46) C(41) C(42) C(43) -52.8(11)
C(41) C(42) C(43) C(44) 54.4(11)
C(42) C(43) C(44) C(45) -53.4(13)
C(43) C(44) C(45) C(46) 53.2(13)
C(44) C(45) C(46) C(41) -53.4(12)
Ru(2) C(47) C(48) C(49) 61.3(4)
Ru(2) C(47) C(48) C(53) -121.6(7)
Ru(2) C(47) C(51) C(50) -62.6(4)
Ru(2) C(47) C(51) C(56) 124.0(6)
C(48) C(47) C(51) Ru(2) 63.2(4)
C(48) C(47) C(51) C(50) 0.5(7)
C(48) C(47) C(51) C(56) -172.8(6)
C(51) C(47) C(48) Ru(2) -62.3(4)
C(51) C(47) C(48) C(49) -1.0(7)
C(51) C(47) C(48) C(53) 176.1(7)
C(52) C(47) C(48) Ru(2) 126.0(7)
C(52) C(47) C(48) C(49) -172.7(6)
C(52) C(47) C(48) C(53) 4.4(11)
C(52) C(47) C(51) Ru(2) -125.3(7)
C(52) C(47) C(51) C(50) 172.1(6)
C(52) C(47) C(51) C(56) -1.3(11)
Ru(2) C(48) C(49) C(50) 62.3(4)
Ru(2) C(48) C(49) C(54) -121.4(6)
C(47) C(48) C(49) Ru(2) -61.1(4)
C(47) C(48) C(49) C(50) 1.2(7)
C(47) C(48) C(49) C(54) 177.5(6)
C(53) C(48) C(49) Ru(2) 121.8(7)
C(53) C(48) C(49) C(50) -175.9(7)
C(53) C(48) C(49) C(54) 0.4(9)
Ru(2) C(49) C(50) C(51) 61.6(4)
Ru(2) C(49) C(50) C(55) -121.8(6)
C(48) C(49) C(50) Ru(2) -62.5(4)
C(48) C(49) C(50) C(51) -0.8(7)
C(48) C(49) C(50) C(55) 175.7(6)
C(54) C(49) C(50) Ru(2) 121.2(6)
C(54) C(49) C(50) C(51) -177.2(6)
C(54) C(49) C(50) C(55) -0.6(10)
Ru(2) C(50) C(51) C(47) 62.3(4)
Ru(2) C(50) C(51) C(56) -124.4(6)
C(49) C(50) C(51) Ru(2) -62.1(4)
C(49) C(50) C(51) C(47) 0.2(5)
C(49) C(50) C(51) C(56) 173.5(6)
C(55) C(50) C(51) Ru(2) 121.4(6)
C(55) C(50) C(51) C(47) -176.3(6)
C(55) C(50) C(51) C(56) -3.0(10)
O(4) C(59) C(60) C(61) 73.1
O(4) C(59) C(60) C(62) -117.4
O(4) C(59) C(61) C(60) -119.3
O(4) C(59) C(62) C(60) 107.1
C(61) C(59) C(60) C(62) 169.5
C(62) C(59) C(60) C(61) -169.5
C(61) C(59) C(62) C(60) -10.4
C(62) C(59) C(61) C(60) 12.0
C(61) C(60) C(62) C(59) 12.4
C(62) C(60) C(61) C(59) -10.6
